data_7122447
loop_
_publ_author_name
'Han, Wang-Kang'
'Zhang, Hai-Xia'
'Wang, Yong'
'Liu, Wei'
'Yan, Xiaodong'
'Li, Tao'
'Gu, Zhi-Guo'

_publ_section_title
;
 Tetrahedral metal-organic cages with cube-like cavities for selective
 encapsulation of fullerene guests and their spin-crossover properties.
;
_journal_issue 89
_journal_name_full 'Chemical communications (Cambridge, England)'
_journal_page_first 12646
_journal_page_last 12649
_journal_paper_doi 10.1039/c8cc06652c
_journal_volume 54
_journal_year 2018
_chemical_absolute_configuration rmad
_chemical_formula_moiety 'C276 H252 Fe4 N36 O12, 7(C F3 O3 S) [+ anion] [+ solvent]'
_chemical_formula_sum 'C283 H252 F21 Fe4 N36 O33 S7'
_chemical_formula_weight 5532.01
_space_group_crystal_system trigonal
_space_group_IT_number 145
_space_group_name_Hall 'P 32'
_space_group_name_H-M_alt 'P 32'
_symmetry_space_group_name_Hall 'P 32'
_symmetry_space_group_name_H-M 'P 32'
_atom_sites_solution_hydrogens geom
_audit_creation_method SHELXL-2014/7
_audit_update_record
;
2018-06-07 deposited with the CCDC.
2018-10-12 downloaded from the CCDC.
;
_cell_angle_alpha 90
_cell_angle_beta 90
_cell_angle_gamma 120
_cell_formula_units_Z 3
_cell_length_a 23.7520(11)
_cell_length_b 23.7520(11)
_cell_length_c 49.776(5)
_cell_measurement_reflns_used 9803
_cell_measurement_temperature 173(2)
_cell_measurement_theta_max 20.09
_cell_measurement_theta_min 2.33
_cell_volume 24319(3)
_computing_structure_refinement 'SHELXL-2014/7 (Sheldrick, 2014)'
_diffrn_ambient_temperature 173(2)
_diffrn_measured_fraction_theta_full 0.993
_diffrn_measured_fraction_theta_max 0.993
_diffrn_measurement_device_type 'PHOTON 100 CMOS detector'
_diffrn_measurement_method 'omega scan'
_diffrn_radiation_type MoK\a
_diffrn_radiation_wavelength 0.71073
_diffrn_reflns_av_R_equivalents 0.0637
_diffrn_reflns_av_unetI/netI 0.0902
_diffrn_reflns_Laue_measured_fraction_full 0.993
_diffrn_reflns_Laue_measured_fraction_max 0.993
_diffrn_reflns_limit_h_max 25
_diffrn_reflns_limit_h_min -25
_diffrn_reflns_limit_k_max 25
_diffrn_reflns_limit_k_min -25
_diffrn_reflns_limit_l_max 52
_diffrn_reflns_limit_l_min -51
_diffrn_reflns_number 111340
_diffrn_reflns_point_group_measured_fraction_full 0.979
_diffrn_reflns_point_group_measured_fraction_max 0.979
_diffrn_reflns_theta_full 22.123
_diffrn_reflns_theta_max 22.123
_diffrn_reflns_theta_min 0.990
_diffrn_source 'sealed tube'
_exptl_absorpt_coefficient_mu 0.296
_exptl_absorpt_correction_T_max 0.7447
_exptl_absorpt_correction_T_min 0.6349
_exptl_absorpt_correction_type multi-scan
_exptl_absorpt_process_details 'SADABS (Bruker, 2014)'
_exptl_crystal_colour black
_exptl_crystal_density_diffrn 1.133
_exptl_crystal_description block
_exptl_crystal_F_000 8613
_exptl_crystal_size_max 0.450
_exptl_crystal_size_mid 0.310
_exptl_crystal_size_min 0.240
_refine_diff_density_max 0.461
_refine_diff_density_min -0.580
_refine_diff_density_rms 0.115
_refine_ls_abs_structure_details
;
 Flack x determined using 9107 quotients [(I+)-(I-)]/[(I+)+(I-)]
 (Parsons, Flack and Wagner, Acta Cryst. B69 (2013) 249-259).
;
_refine_ls_abs_structure_Flack 0.053(9)
_refine_ls_extinction_method none
_refine_ls_goodness_of_fit_ref 1.192
_refine_ls_hydrogen_treatment constr
_refine_ls_matrix_type fullcycle
_refine_ls_number_parameters 3751
_refine_ls_number_reflns 39566
_refine_ls_number_restraints 5722
_refine_ls_restrained_S_all 1.176
_refine_ls_R_factor_all 0.1366
_refine_ls_R_factor_gt 0.0788
_refine_ls_shift/su_max 0.003
_refine_ls_shift/su_mean 0.000
_refine_ls_structure_factor_coef Fsqd
_refine_ls_weighting_details 'w=1/[\s^2^(Fo^2^)+(0.1204P)^2^+7.5784P] where P=(Fo^2^+2Fc^2^)/3'
_refine_ls_weighting_scheme calc
_refine_ls_wR_factor_gt 0.1967
_refine_ls_wR_factor_ref 0.2439
_reflns_Friedel_coverage 0.971
_reflns_Friedel_fraction_full 0.964
_reflns_Friedel_fraction_max 0.964
_reflns_number_gt 25052
_reflns_number_total 39566
_reflns_threshold_expression 'I > 2\s(I)'
_cod_data_source_file c8cc06652c2.cif
_cod_data_source_block 1_sq
_cod_depositor_comments 'Adding full bibliography for 7122446--7122447.cif.'
_cod_database_code 7122447
_shelx_shelxl_version_number 2014/7
_shelx_space_group_comment
;
The symmetry employed for this shelxl refinement is uniquely defined
by the following loop, which should always be used as a source of
symmetry information in preference to the above space-group names.
They are only intended as comments.
;
_shelx_estimated_absorpt_t_min 0.879
_shelx_estimated_absorpt_t_max 0.932

loop_
_space_group_symop_operation_xyz
'x, y, z'
'-y, x-y, z+2/3'
'-x+y, -x, z+1/3'

loop_
_atom_site_label
_atom_site_type_symbol
_atom_site_fract_x
_atom_site_fract_y
_atom_site_fract_z
_atom_site_U_iso_or_equiv
_atom_site_adp_type
_atom_site_occupancy
_atom_site_site_symmetry_order
_atom_site_calc_flag
_atom_site_refinement_flags_posn
_atom_site_refinement_flags_adp
_atom_site_refinement_flags_occupancy
_atom_site_disorder_assembly
_atom_site_disorder_group
C1A C 1.2293(11) 0.4965(6) 0.0490(4) 0.097 Uani 1 1 d . . . . .
H1AA H 1.2017 0.4581 0.0588 0.116 Uiso 1 1 calc R U . . .
C2A C 1.2896(8) 0.5109(6) 0.0444(3) 0.067 Uani 1 1 d . . . . .
C3A C 1.3275(7) 0.5675(6) 0.0283(3) 0.059 Uani 1 1 d . . . . .
C4A C 1.3906(9) 0.5835(9) 0.0212(4) 0.089 Uani 1 1 d . . . . .
H4AA H 1.4079 0.5577 0.0278 0.107 Uiso 1 1 calc R U . . .
C5A C 1.4275(9) 0.6346(11) 0.0052(5) 0.125 Uani 1 1 d . . . . .
H5AA H 1.4698 0.6445 -0.0001 0.150 Uiso 1 1 calc R U . . .
C6A C 1.3386(11) 0.4868(8) 0.0790(4) 0.116 Uani 1 1 d . . . . .
H6AA H 1.3044 0.4813 0.0919 0.139 Uiso 1 1 calc R U . . .
H6AB H 1.3749 0.5321 0.0803 0.139 Uiso 1 1 calc R U . . .
C7A C 1.3630(9) 0.4394(7) 0.0862(3) 0.081 Uani 1 1 d . . . . .
H7AA H 1.3968 0.4441 0.0733 0.098 Uiso 1 1 calc R U . . .
H7AB H 1.3819 0.4485 0.1045 0.098 Uiso 1 1 calc R U . . .
C8A C 1.2813(6) 0.3340(7) 0.0626(3) 0.054 Uani 1 1 d . . . . .
C9A C 1.2574(8) 0.3360(8) 0.1039(3) 0.070 Uani 1 1 d . . . . .
H9AA H 1.2596 0.3495 0.1220 0.084 Uiso 1 1 calc R U . . .
C10A C 1.2108(7) 0.2834(7) 0.0946(3) 0.059 Uani 1 1 d . . . . .
H10A H 1.1726 0.2522 0.1037 0.071 Uiso 1 1 calc R U . . .
C11A C 1.3087(7) 0.3453(6) 0.0361(3) 0.067 Uani 1 1 d . . . . .
H11A H 1.3478 0.3832 0.0309 0.081 Uiso 1 1 calc R U . . .
C12A C 1.2919(7) 0.3021(6) -0.0085(4) 0.070 Uani 1 1 d . . . . .
H12A H 1.2772 0.2569 -0.0149 0.084 Uiso 1 1 calc R U . . .
C13A C 1.2438(6) 0.3741(6) -0.0178(3) 0.053 Uani 1 1 d . . . . .
H13A H 1.2549 0.3904 0.0000 0.064 Uiso 1 1 calc R U . . .
C14A C 1.2578(7) 0.3284(7) -0.0258(3) 0.071 Uani 1 1 d . . . . .
C15A C 1.2450(7) 0.3080(8) -0.0540(3) 0.071 Uani 1 1 d . . . . .
H15A H 1.2565 0.2774 -0.0604 0.086 Uiso 1 1 calc R U . . .
C16A C 1.2167(9) 0.3319(7) -0.0717(3) 0.083 Uani 1 1 d . . . . .
H16A H 1.2099 0.3189 -0.0900 0.100 Uiso 1 1 calc R U . . .
C17A C 1.1989(7) 0.3745(7) -0.0621(3) 0.066 Uani 1 1 d . . . . .
C18A C 1.2134(7) 0.3989(6) -0.0346(3) 0.063 Uani 1 1 d . . . . .
C19A C 1.1942(7) 0.4431(7) -0.0276(3) 0.067 Uani 1 1 d . . . . .
H19A H 1.2000 0.4582 -0.0096 0.081 Uiso 1 1 calc R U . . .
C20A C 1.1665(8) 0.4665(8) -0.0463(4) 0.085 Uani 1 1 d . . . . .
H20A H 1.1553 0.4979 -0.0407 0.102 Uiso 1 1 calc R U . . .
C21A C 1.1555(9) 0.4457(10) -0.0715(3) 0.091 Uani 1 1 d . . . . .
H21A H 1.1394 0.4645 -0.0839 0.110 Uiso 1 1 calc R U . . .
C22A C 1.1671(8) 0.3970(8) -0.0798(4) 0.084 Uani 1 1 d . . . . .
H22A H 1.1541 0.3786 -0.0972 0.100 Uiso 1 1 calc R U . . .
C23A C 1.3662(7) 0.3432(8) -0.0145(4) 0.084 Uani 1 1 d . . . . .
H23A H 1.3735 0.3437 -0.0338 0.126 Uiso 1 1 calc R U . . .
H23B H 1.3828 0.3879 -0.0081 0.126 Uiso 1 1 calc R U . . .
H23C H 1.3890 0.3241 -0.0052 0.126 Uiso 1 1 calc R U . . .
C1B C 1.2034(8) 0.5360(7) 0.0401(3) 0.079 Uani 1 1 d . . . . .
H1BA H 1.1603 0.5254 0.0444 0.095 Uiso 1 1 calc R U . . .
C2B C 1.2426(8) 0.5894(7) 0.0251(3) 0.071 Uani 1 1 d . . . . .
C3B C 1.3022(7) 0.6048(7) 0.0191(3) 0.067 Uani 1 1 d . . . . .
C4B C 1.3423(11) 0.6586(9) 0.0039(4) 0.105 Uani 1 1 d . . . . .
H4BA H 1.3272 0.6869 -0.0019 0.126 Uiso 1 1 calc R U . . .
C5B C 1.4017(11) 0.6716(10) -0.0029(4) 0.106 Uani 1 1 d . . . . .
H5BA H 1.4273 0.7084 -0.0139 0.128 Uiso 1 1 calc R U . . .
C6B C 1.1668(9) 0.6061(9) -0.0012(4) 0.104 Uani 1 1 d . . . . .
H6BA H 1.1393 0.5583 0.0006 0.125 Uiso 1 1 calc R U . . .
H6BB H 1.1838 0.6163 -0.0197 0.125 Uiso 1 1 calc R U . . .
C7B C 1.1279(9) 0.6377(9) 0.0048(4) 0.085 Uani 1 1 d . . . . .
H7BA H 1.1558 0.6852 0.0023 0.102 Uiso 1 1 calc R U . . .
H7BB H 1.0918 0.6222 -0.0084 0.102 Uiso 1 1 calc R U . . .
C8B C 1.1290(9) 0.6631(8) 0.0550(3) 0.074 Uani 1 1 d . . . . .
C9B C 1.0521(10) 0.5721(10) 0.0399(4) 0.095 Uani 1 1 d . . . . .
H9BA H 1.0245 0.5368 0.0286 0.114 Uiso 1 1 calc R U . . .
C10B C 1.0438(7) 0.5724(8) 0.0682(4) 0.072 Uani 1 1 d . . . . .
H10B H 1.0125 0.5389 0.0794 0.087 Uiso 1 1 calc R U . . .
C11B C 1.1844(8) 0.7220(8) 0.0575(3) 0.071 Uani 1 1 d . . . . .
H11B H 1.2118 0.7447 0.0427 0.085 Uiso 1 1 calc R U . . .
C1C C 0.9123(10) 0.1172(8) 0.0225(4) 0.113 Uani 1 1 d . U . . .
H1CA H 0.9516 0.1401 0.0324 0.136 Uiso 1 1 calc R U . . .
C2C C 0.9111(8) 0.1294(6) -0.0033(4) 0.087 Uani 1 1 d . U . . .
C3C C 0.8541(6) 0.0997(6) -0.0190(3) 0.057 Uani 1 1 d . U . . .
C4C C 0.8474(9) 0.1068(8) -0.0470(4) 0.099 Uani 1 1 d . U . . .
H4CA H 0.8841 0.1320 -0.0580 0.118 Uiso 1 1 calc R U . . .
C5C C 0.7835(10) 0.0747(9) -0.0576(4) 0.107 Uani 1 1 d . U . . .
H5CA H 0.7785 0.0833 -0.0758 0.129 Uiso 1 1 calc R U . . .
C6C C 0.9754(8) 0.2385(8) -0.0192(5) 0.106 Uani 1 1 d . . . . .
H6CA H 0.9637 0.2509 -0.0020 0.128 Uiso 1 1 calc R U . . .
H6CB H 0.9472 0.2396 -0.0336 0.128 Uiso 1 1 calc R U . . .
C7C C 1.0462(7) 0.2837(8) -0.0257(4) 0.079 Uani 1 1 d . . . . .
H7CA H 1.0596 0.2664 -0.0410 0.095 Uiso 1 1 calc R U . . .
H7CB H 1.0533 0.3271 -0.0308 0.095 Uiso 1 1 calc R U . . .
C8C C 1.1130(6) 0.2528(6) 0.0039(3) 0.052 Uani 1 1 d . . . . .
C9C C 1.0975(7) 0.3288(9) 0.0190(4) 0.089 Uani 1 1 d . . . . .
H9CA H 1.0844 0.3605 0.0206 0.107 Uiso 1 1 calc R U . . .
C10C C 1.1334(7) 0.3177(7) 0.0380(3) 0.069 Uani 1 1 d . . . . .
H10C H 1.1485 0.3386 0.0549 0.083 Uiso 1 1 calc R U . . .
C11C C 1.1179(6) 0.2037(6) -0.0104(3) 0.053 Uani 1 1 d . . . . .
H11C H 1.0973 0.1875 -0.0273 0.063 Uiso 1 1 calc R U . . .
C12C C 1.1587(7) 0.1279(7) -0.0114(3) 0.060 Uani 1 1 d . . . . .
H12B H 1.2031 0.1352 -0.0072 0.072 Uiso 1 1 calc R U . . .
C13C C 1.0495(6) 0.0483(6) 0.0111(3) 0.061 Uani 1 1 d . . . . .
H13B H 1.0352 0.0788 0.0086 0.073 Uiso 1 1 calc R U . . .
C14C C 1.1087(6) 0.0622(5) 0.0026(3) 0.047 Uani 1 1 d . . . . .
C15C C 1.1313(6) 0.0176(6) 0.0058(3) 0.055 Uani 1 1 d . . . . .
H15B H 1.1737 0.0276 0.0005 0.066 Uiso 1 1 calc R U . . .
C16C C 1.0883(7) -0.0403(7) 0.0169(3) 0.067 Uani 1 1 d . . . . .
H16B H 1.1015 -0.0719 0.0183 0.081 Uiso 1 1 calc R U . . .
C17C C 1.0304(8) -0.0568(7) 0.0260(3) 0.069 Uani 1 1 d . . . . .
C18C C 1.0104(8) -0.0089(7) 0.0233(3) 0.069 Uani 1 1 d . . . . .
C19C C 0.9451(7) -0.0282(7) 0.0324(4) 0.079 Uani 1 1 d . . . . .
H19B H 0.9291 0.0008 0.0294 0.095 Uiso 1 1 calc R U . . .
C20C C 0.9062(8) -0.0847(8) 0.0446(4) 0.094 Uani 1 1 d . . . . .
H20B H 0.8640 -0.0948 0.0503 0.113 Uiso 1 1 calc R U . . .
C21C C 0.9287(8) -0.1307(7) 0.0492(4) 0.087 Uani 1 1 d . . . . .
H21B H 0.9038 -0.1689 0.0596 0.104 Uiso 1 1 calc R U . . .
C22C C 0.9830(8) -0.1183(7) 0.0389(3) 0.080 Uani 1 1 d . . . . .
H22B H 0.9937 -0.1518 0.0395 0.096 Uiso 1 1 calc R U . . .
C23C C 1.1521(7) 0.1230(6) -0.0400(3) 0.066 Uani 1 1 d . . . . .
H23D H 1.1560 0.0860 -0.0463 0.099 Uiso 1 1 calc R U . . .
H23E H 1.1094 0.1167 -0.0451 0.099 Uiso 1 1 calc R U . . .
H23F H 1.1863 0.1631 -0.0482 0.099 Uiso 1 1 calc R U . . .
C1D C 0.8623(9) 0.0762(8) 0.0338(4) 0.098 Uani 1 1 d . U . . .
H1DA H 0.8661 0.0669 0.0521 0.117 Uiso 1 1 calc DR U . . .
C2D C 0.8025(7) 0.0433(7) 0.0227(3) 0.067 Uani 1 1 d . U . . .
C3D C 0.7956(6) 0.0533(6) -0.0054(3) 0.051 Uani 1 1 d . U . . .
C4D C 0.7406(8) 0.0260(8) -0.0190(4) 0.090 Uani 1 1 d . U . . .
H4DA H 0.7023 -0.0038 -0.0096 0.108 Uiso 1 1 calc R U . . .
C5D C 0.7340(9) 0.0368(8) -0.0454(4) 0.098 Uani 1 1 d . U . . .
H5DA H 0.6927 0.0158 -0.0539 0.118 Uiso 1 1 calc R U . . .
C6D C 0.7504(7) -0.0344(8) 0.0583(3) 0.081 Uani 1 1 d D U . . .
H6DA H 0.7427 -0.0783 0.0538 0.097 Uiso 1 1 calc R U . . .
H6DB H 0.7938 -0.0095 0.0668 0.097 Uiso 1 1 calc DR U . . .
C7D C 0.7000(7) -0.0393(7) 0.0768(3) 0.072 Uani 1 1 d D U . . .
H7DA H 0.6571 -0.0654 0.0680 0.086 Uiso 1 1 calc R U . . .
H7DB H 0.7003 -0.0633 0.0930 0.086 Uiso 1 1 calc R U . . .
C8D C 0.6773(7) 0.0533(8) 0.0728(3) 0.070 Uani 1 1 d . . . . .
C9D C 0.7469(9) 0.0624(8) 0.1029(4) 0.089 Uani 1 1 d . . . . .
H9DA H 0.7780 0.0577 0.1133 0.107 Uiso 1 1 calc R U . . .
C10D C 0.7352(8) 0.1136(8) 0.1039(4) 0.097 Uani 1 1 d . . . . .
H10D H 0.7538 0.1485 0.1164 0.117 Uiso 1 1 calc R U . . .
C11D C 0.6305(7) 0.0313(7) 0.0500(3) 0.067 Uani 1 1 d . . . . .
H11D H 0.6182 -0.0070 0.0399 0.081 Uiso 1 1 calc R U . . .
C1E C 1.1188(9) 0.1533(10) 0.1529(4) 0.099 Uani 1 1 d . . . . .
H1EA H 1.0844 0.1453 0.1409 0.119 Uiso 1 1 calc R U . . .
C2E C 1.1518(7) 0.1210(7) 0.1485(3) 0.064 Uani 1 1 d . . . . .
C3E C 1.2064(7) 0.1397(7) 0.1623(3) 0.062 Uani 1 1 d . . . . .
C4E C 1.2481(9) 0.1158(9) 0.1567(4) 0.104 Uani 1 1 d . . . . .
H4EA H 1.2384 0.0836 0.1434 0.125 Uiso 1 1 calc R U . . .
C5E C 1.3078(10) 0.1433(12) 0.1726(5) 0.123 Uani 1 1 d . . . . .
H5EA H 1.3393 0.1311 0.1685 0.148 Uiso 1 1 calc R U . . .
C6E C 1.0792(7) 0.0264(7) 0.1231(3) 0.055 Uani 1 1 d . . . . .
H6EA H 1.0465 0.0354 0.1313 0.066 Uiso 1 1 calc R U . . .
H6EB H 1.0766 -0.0119 0.1323 0.066 Uiso 1 1 calc R U . . .
C7E C 1.0650(7) 0.0120(7) 0.0926(3) 0.073 Uani 1 1 d . . . . .
H7EA H 1.0954 -0.0007 0.0848 0.088 Uiso 1 1 calc R U . . .
H7EB H 1.0202 -0.0245 0.0900 0.088 Uiso 1 1 calc R U . . .
C8E C 1.1261(6) 0.1137(6) 0.0660(3) 0.045 Uani 1 1 d . . . . .
C9E C 1.0310(8) 0.0931(7) 0.0783(3) 0.073 Uani 1 1 d . . . . .
H9EA H 0.9889 0.0731 0.0862 0.088 Uiso 1 1 calc R U . . .
C10E C 1.0569(6) 0.1447(7) 0.0659(3) 0.057 Uani 1 1 d . . . . .
H10E H 1.0367 0.1699 0.0624 0.069 Uiso 1 1 calc R U . . .
C11E C 1.1883(6) 0.1187(5) 0.0609(3) 0.047 Uani 1 1 d . . . . .
H11E H 1.1993 0.0877 0.0673 0.056 Uiso 1 1 calc R U . . .
C12E C 1.2951(6) 0.1822(6) 0.0426(3) 0.053 Uani 1 1 d . . . . .
H12C H 1.3073 0.2012 0.0241 0.063 Uiso 1 1 calc R U . . .
C13E C 1.3286(7) 0.2348(7) 0.0874(3) 0.061 Uani 1 1 d . . . . .
H13C H 1.2888 0.2009 0.0945 0.074 Uiso 1 1 calc R U . . .
C14E C 1.3412(7) 0.2333(6) 0.0612(3) 0.056 Uani 1 1 d . . . . .
C15E C 1.4024(6) 0.2807(7) 0.0522(3) 0.063 Uani 1 1 d . . . . .
H15C H 1.4133 0.2789 0.0340 0.076 Uiso 1 1 calc R U . . .
C16E C 1.4467(7) 0.3286(7) 0.0676(3) 0.066 Uani 1 1 d . . . . .
H16C H 1.4884 0.3585 0.0606 0.079 Uiso 1 1 calc R U . . .
C17E C 1.4304(7) 0.3336(7) 0.0938(3) 0.070 Uani 1 1 d . . . . .
C18E C 1.3704(7) 0.2829(7) 0.1044(3) 0.067 Uani 1 1 d . . . . .
C19E C 1.3523(8) 0.2835(9) 0.1314(3) 0.082 Uani 1 1 d . . . . .
H19C H 1.3134 0.2490 0.1388 0.098 Uiso 1 1 calc R U . . .
C20E C 1.3951(10) 0.3383(11) 0.1467(4) 0.109 Uani 1 1 d . . . . .
H20C H 1.3838 0.3426 0.1646 0.130 Uiso 1 1 calc R U . . .
C21E C 1.4542(10) 0.3866(9) 0.1360(4) 0.100 Uani 1 1 d . . . . .
H21C H 1.4818 0.4232 0.1467 0.120 Uiso 1 1 calc R U . . .
C22E C 1.4730(8) 0.3827(8) 0.1109(4) 0.077 Uani 1 1 d . . . . .
H22C H 1.5154 0.4136 0.1049 0.093 Uiso 1 1 calc R U . . .
C23E C 1.3024(7) 0.1232(7) 0.0424(4) 0.076 Uani 1 1 d . . . . .
H23G H 1.2709 0.0911 0.0298 0.114 Uiso 1 1 calc R U . . .
H23H H 1.3466 0.1354 0.0367 0.114 Uiso 1 1 calc R U . . .
H23I H 1.2944 0.1044 0.0604 0.114 Uiso 1 1 calc R U . . .
C1F C 1.1315(9) 0.1960(9) 0.1730(4) 0.094 Uani 1 1 d . . . . .
H1FA H 1.1043 0.2142 0.1759 0.112 Uiso 1 1 calc R U . . .
C2F C 1.1829(8) 0.2124(7) 0.1889(4) 0.084 Uani 1 1 d . . . . .
C3F C 1.2215(8) 0.1861(7) 0.1843(3) 0.064 Uani 1 1 d . . . . .
C4F C 1.2803(11) 0.2071(11) 0.1976(4) 0.116 Uani 1 1 d . . . . .
H4FA H 1.2927 0.2397 0.2110 0.139 Uiso 1 1 calc R U . . .
C5F C 1.3196(11) 0.1844(10) 0.1927(4) 0.110 Uani 1 1 d . . . . .
H5FA H 1.3569 0.1976 0.2037 0.132 Uiso 1 1 calc R U . . .
C6F C 1.2324(8) 0.3197(7) 0.2026(4) 0.082 Uani 1 1 d . . . . .
H6FA H 1.2127 0.3267 0.1863 0.098 Uiso 1 1 calc R U . . .
H6FB H 1.2778 0.3318 0.1984 0.098 Uiso 1 1 calc R U . . .
C7F C 1.2312(7) 0.3601(8) 0.2249(4) 0.083 Uani 1 1 d . . . . .
H7FA H 1.2476 0.3504 0.2415 0.099 Uiso 1 1 calc R U . . .
H7FB H 1.2597 0.4067 0.2206 0.099 Uiso 1 1 calc R U . . .
C8F C 1.1161(8) 0.2981(7) 0.2419(3) 0.065 Uani 1 1 d . . . . .
C9F C 1.1356(7) 0.3783(7) 0.2163(3) 0.064 Uani 1 1 d . . . . .
H9FA H 1.1567 0.4147 0.2047 0.077 Uiso 1 1 calc R U . . .
C10F C 1.0742(8) 0.3490(7) 0.2233(3) 0.063 Uani 1 1 d . . . . .
H10F H 1.0440 0.3616 0.2175 0.076 Uiso 1 1 calc R U . . .
C11F C 1.1118(6) 0.2480(8) 0.2591(3) 0.064 Uani 1 1 d . . . . .
H11F H 1.1483 0.2422 0.2613 0.076 Uiso 1 1 calc R U . . .
C12F C 1.0490(7) 0.1555(7) 0.2904(3) 0.065 Uani 1 1 d . . . . .
H12D H 1.0174 0.1500 0.3048 0.078 Uiso 1 1 calc R U . . .
C13F C 1.0354(8) 0.0850(8) 0.2476(4) 0.079 Uani 1 1 d . . . . .
H13D H 1.0662 0.1230 0.2383 0.095 Uiso 1 1 calc R U . . .
C14F C 1.0190(7) 0.0918(7) 0.2736(3) 0.062 Uani 1 1 d . . . . .
C15F C 0.9716(8) 0.0340(9) 0.2873(4) 0.096 Uani 1 1 d . . . . .
H15D H 0.9598 0.0360 0.3053 0.115 Uiso 1 1 calc R U . . .
C16F C 0.9441(8) -0.0233(7) 0.2739(4) 0.079 Uani 1 1 d . . . . .
H16D H 0.9119 -0.0612 0.2828 0.095 Uiso 1 1 calc R U . . .
C17F C 0.9614(8) -0.0292(7) 0.2471(3) 0.066 Uani 1 1 d . . . . .
C18F C 1.0096(7) 0.0261(7) 0.2344(3) 0.071 Uani 1 1 d . . . . .
C19F C 1.0223(10) 0.0187(12) 0.2076(4) 0.101 Uani 1 1 d . . . . .
H19D H 1.0531 0.0556 0.1978 0.121 Uiso 1 1 calc R U . . .
C20F C 0.9915(11) -0.0402(11) 0.1955(4) 0.104 Uani 1 1 d . . . . .
H20D H 1.0020 -0.0430 0.1773 0.125 Uiso 1 1 calc R U . . .
C21F C 0.9466(10) -0.0953(8) 0.2077(4) 0.093 Uani 1 1 d . . . . .
H21D H 0.9247 -0.1356 0.1984 0.111 Uiso 1 1 calc R U . . .
C22F C 0.9338(9) -0.0900(9) 0.2349(4) 0.090 Uani 1 1 d . . . . .
H22D H 0.9063 -0.1280 0.2450 0.108 Uiso 1 1 calc R U . . .
C23F C 1.1098(8) 0.1661(10) 0.3034(3) 0.090 Uani 1 1 d . . . . .
H23J H 1.1002 0.1287 0.3149 0.135 Uiso 1 1 calc R U . . .
H23K H 1.1414 0.1710 0.2896 0.135 Uiso 1 1 calc R U . . .
H23L H 1.1280 0.2056 0.3144 0.135 Uiso 1 1 calc R U . . .
C1G C 0.8639(11) 0.5089(12) 0.0853(5) 0.142 Uani 1 1 d . . . . .
H1GA H 0.9048 0.5209 0.0932 0.170 Uiso 1 1 calc R U . . .
C2G C 0.8336(9) 0.5305(9) 0.0973(5) 0.096 Uani 1 1 d . . . . .
C3G C 0.7682(7) 0.5033(7) 0.0873(3) 0.071 Uani 1 1 d . . . . .
C4G C 0.7283(8) 0.5230(7) 0.0980(4) 0.086 Uani 1 1 d . . . . .
H4GA H 0.7423 0.5531 0.1125 0.104 Uiso 1 1 calc R U . . .
C5G C 0.6683(8) 0.4986(8) 0.0876(5) 0.104 Uani 1 1 d . . . . .
H5GA H 0.6412 0.5118 0.0962 0.125 Uiso 1 1 calc R U . . .
C6G C 0.8436(9) 0.5483(8) 0.1421(4) 0.099 Uani 1 1 d . . . . .
H6GA H 0.8364 0.5036 0.1409 0.118 Uiso 1 1 calc R U . . .
H6GB H 0.8039 0.5463 0.1496 0.118 Uiso 1 1 calc R U . . .
C7G C 0.9052(7) 0.5926(7) 0.1607(3) 0.064 Uani 1 1 d . . . . .
H7GA H 0.9127 0.6375 0.1610 0.077 Uiso 1 1 calc R U . . .
H7GB H 0.8962 0.5755 0.1793 0.077 Uiso 1 1 calc R U . . .
C8G C 1.0092(7) 0.6363(6) 0.1324(3) 0.065 Uani 1 1 d . . . . .
C9G C 0.9831(7) 0.5481(7) 0.1592(3) 0.071 Uani 1 1 d . . . . .
H9GA H 0.9617 0.5135 0.1717 0.085 Uiso 1 1 calc R U . . .
C10G C 1.0394(8) 0.5651(6) 0.1454(3) 0.070 Uani 1 1 d . . . . .
H10G H 1.0629 0.5425 0.1459 0.084 Uiso 1 1 calc R U . . .
C11G C 1.0162(6) 0.6912(6) 0.1201(3) 0.061 Uani 1 1 d . . . . .
H11G H 0.9850 0.7049 0.1218 0.074 Uiso 1 1 calc R U . . .
C12G C 1.0800(8) 0.7798(8) 0.0874(4) 0.082 Uani 1 1 d . . . . .
H12E H 1.1274 0.8130 0.0880 0.098 Uiso 1 1 calc R U . . .
C13G C 1.0069(7) 0.6967(8) 0.0532(3) 0.075 Uani 1 1 d . . . . .
H13E H 0.9782 0.6695 0.0668 0.089 Uiso 1 1 calc R U . . .
C14G C 1.0631(6) 0.7558(7) 0.0599(3) 0.053 Uani 1 1 d . . . . .
C15G C 1.1023(8) 0.7949(7) 0.0395(3) 0.067 Uani 1 1 d . . . . .
H15E H 1.1396 0.8350 0.0441 0.080 Uiso 1 1 calc R U . . .
C16G C 1.0898(8) 0.7784(8) 0.0128(3) 0.079 Uani 1 1 d . . . . .
H16E H 1.1167 0.8071 -0.0009 0.095 Uiso 1 1 calc R U . . .
C17G C 1.0376(7) 0.7198(7) 0.0067(3) 0.070 Uani 1 1 d . . . . .
C18G C 0.9944(7) 0.6791(7) 0.0272(3) 0.060 Uani 1 1 d . . . . .
C19G C 0.9440(9) 0.6177(10) 0.0196(4) 0.091 Uani 1 1 d . . . . .
H19E H 0.9162 0.5885 0.0330 0.110 Uiso 1 1 calc R U . . .
C20G C 0.9345(10) 0.5992(10) -0.0065(4) 0.100 Uani 1 1 d . . . . .
H20E H 0.8981 0.5584 -0.0112 0.120 Uiso 1 1 calc R U . . .
C21G C 0.9742(10) 0.6362(10) -0.0258(4) 0.099 Uani 1 1 d . . . . .
H21E H 0.9680 0.6215 -0.0439 0.119 Uiso 1 1 calc R U . . .
C22G C 1.0240(8) 0.6959(9) -0.0190(4) 0.082 Uani 1 1 d . . . . .
H22E H 1.0512 0.7228 -0.0331 0.099 Uiso 1 1 calc R U . . .
C23G C 1.0398(8) 0.8118(8) 0.0991(4) 0.089 Uani 1 1 d . . . . .
H23M H 1.0540 0.8266 0.1175 0.133 Uiso 1 1 calc R U . . .
H23N H 1.0474 0.8488 0.0879 0.133 Uiso 1 1 calc R U . . .
H23O H 0.9933 0.7794 0.0991 0.133 Uiso 1 1 calc R U . . .
C1H C 0.8494(9) 0.4681(11) 0.0613(5) 0.117 Uani 1 1 d . . . . .
H1HA H 0.8811 0.4622 0.0522 0.141 Uiso 1 1 calc R U . . .
C2H C 0.7878(7) 0.4403(8) 0.0536(4) 0.091 Uani 1 1 d . . . . .
C3H C 0.7454(6) 0.4562(7) 0.0649(3) 0.063 Uani 1 1 d . . . . .
C4H C 0.6850(8) 0.4352(7) 0.0561(4) 0.086 Uani 1 1 d . . . . .
H4HA H 0.6692 0.4034 0.0422 0.103 Uiso 1 1 calc R U . . .
C5H C 0.6406(9) 0.4573(10) 0.0661(5) 0.108 Uani 1 1 d . . . . .
H5HA H 0.5991 0.4448 0.0588 0.130 Uiso 1 1 calc R U . . .
C6H C 0.8055(9) 0.3957(9) 0.0141(4) 0.094 Uani 1 1 d . . . . .
H6HA H 0.8458 0.4008 0.0222 0.113 Uiso 1 1 calc R U . . .
H6HB H 0.8174 0.4329 0.0019 0.113 Uiso 1 1 calc R U . . .
C7H C 0.7700(8) 0.3307(8) -0.0019(4) 0.085 Uani 1 1 d . . . . .
H7HA H 0.7280 0.3243 -0.0087 0.102 Uiso 1 1 calc R U . . .
H7HB H 0.7968 0.3331 -0.0176 0.102 Uiso 1 1 calc R U . . .
C8H C 0.7055(8) 0.2395(7) 0.0312(4) 0.077 Uani 1 1 d . . . . .
C9H C 0.8011(8) 0.2531(10) 0.0197(4) 0.097 Uani 1 1 d . . . . .
H9HA H 0.8420 0.2685 0.0113 0.116 Uiso 1 1 calc R U . . .
C10H C 0.7750(7) 0.2064(7) 0.0384(4) 0.076 Uani 1 1 d . . . . .
H10H H 0.7951 0.1840 0.0459 0.091 Uiso 1 1 calc R U . . .
C11H C 0.6453(6) 0.2366(6) 0.0337(3) 0.065 Uani 1 1 d . . . . .
H11H H 0.6346 0.2639 0.0236 0.078 Uiso 1 1 calc R U . . .
C12H C 0.5392(8) 0.1861(9) 0.0557(3) 0.073 Uani 1 1 d . . . . .
H12F H 0.5079 0.1383 0.0570 0.088 Uiso 1 1 calc R U . . .
C13H C 0.5844(8) 0.2717(8) 0.0920(4) 0.086 Uani 1 1 d . . . . .
H13F H 0.6238 0.2932 0.0821 0.103 Uiso 1 1 calc R U . . .
C14H C 0.5344(8) 0.2143(8) 0.0833(4) 0.096 Uani 1 1 d . . . . .
C15H C 0.4749(8) 0.1821(8) 0.0954(4) 0.080 Uani 1 1 d . . . . .
H15F H 0.4402 0.1440 0.0876 0.096 Uiso 1 1 calc R U . . .
C16H C 0.4675(7) 0.2060(8) 0.1183(4) 0.077 Uani 1 1 d . . . . .
H16F H 0.4263 0.1842 0.1269 0.092 Uiso 1 1 calc R U . . .
C17H C 0.5137(10) 0.2576(10) 0.1296(4) 0.098 Uani 1 1 d . . . . .
C18H C 0.5768(9) 0.2990(8) 0.1162(4) 0.084 Uani 1 1 d . . . . .
C19H C 0.6258(9) 0.3518(9) 0.1278(4) 0.094 Uani 1 1 d . . . . .
H19F H 0.6663 0.3734 0.1186 0.113 Uiso 1 1 calc R U . . .
C20H C 0.6207(10) 0.3769(9) 0.1526(5) 0.110 Uani 1 1 d . . . . .
H20F H 0.6559 0.4162 0.1593 0.132 Uiso 1 1 calc R U . . .
C21H C 0.5656(13) 0.3447(13) 0.1666(5) 0.136 Uani 1 1 d . . . . .
H21F H 0.5620 0.3605 0.1837 0.164 Uiso 1 1 calc R U . . .
C22H C 0.5153(11) 0.2900(10) 0.1567(5) 0.114 Uani 1 1 d . . . . .
H22F H 0.4771 0.2693 0.1674 0.137 Uiso 1 1 calc R U . . .
C23H C 0.5147(8) 0.2089(9) 0.0344(3) 0.088 Uani 1 1 d . . . . .
H23P H 0.4721 0.2026 0.0395 0.132 Uiso 1 1 calc R U . . .
H23Q H 0.5449 0.2552 0.0313 0.132 Uiso 1 1 calc R U . . .
H23R H 0.5105 0.1844 0.0179 0.132 Uiso 1 1 calc R U . . .
C1I C 1.0688(10) 0.5018(9) 0.2040(4) 0.088 Uani 1 1 d . . . . .
H1IA H 1.0633 0.4876 0.1858 0.106 Uiso 1 1 calc R U . . .
C2I C 1.1242(8) 0.5570(8) 0.2103(3) 0.070 Uani 1 1 d . . . . .
C3I C 1.1343(7) 0.5819(7) 0.2363(3) 0.061 Uani 1 1 d . . . . .
C4I C 1.1840(8) 0.6366(8) 0.2456(4) 0.084 Uani 1 1 d . . . . .
H4IA H 1.2173 0.6620 0.2331 0.101 Uiso 1 1 calc R U . . .
C5I C 1.1923(11) 0.6596(10) 0.2704(4) 0.106 Uani 1 1 d . . . . .
H5IA H 1.2303 0.6988 0.2754 0.127 Uiso 1 1 calc R U . . .
C6I C 1.2221(8) 0.5763(9) 0.1882(3) 0.085 Uani 1 1 d . . . . .
H6IA H 1.2027 0.5320 0.1805 0.103 Uiso 1 1 calc R U . . .
H6IB H 1.2419 0.5771 0.2058 0.103 Uiso 1 1 calc R U . . .
C7I C 1.2706(8) 0.6253(8) 0.1697(3) 0.082 Uani 1 1 d . . . . .
H7IA H 1.2905 0.6688 0.1781 0.099 Uiso 1 1 calc R U . . .
H7IB H 1.3056 0.6151 0.1662 0.099 Uiso 1 1 calc R U . . .
C8I C 1.2112(7) 0.6604(6) 0.1391(3) 0.057 Uani 1 1 d . . . . .
C9I C 1.2270(8) 0.5850(8) 0.1234(3) 0.076 Uani 1 1 d . . . . .
H9IA H 1.2423 0.5551 0.1211 0.091 Uiso 1 1 calc R U . . .
C10I C 1.1878(8) 0.5934(7) 0.1064(3) 0.073 Uani 1 1 d . . . . .
H10I H 1.1696 0.5696 0.0903 0.088 Uiso 1 1 calc R U . . .
C11I C 1.2104(6) 0.7127(6) 0.1525(3) 0.049 Uani 1 1 d . . . . .
H11I H 1.2341 0.7309 0.1686 0.059 Uiso 1 1 calc R U . . .
C12I C 1.1698(7) 0.7898(7) 0.1537(3) 0.070 Uani 1 1 d . . . . .
H12G H 1.1650 0.8151 0.1387 0.084 Uiso 1 1 calc R U . . .
C13I C 1.0874(7) 0.7090(7) 0.1871(3) 0.067 Uani 1 1 d . . . . .
H13G H 1.1098 0.6853 0.1864 0.080 Uiso 1 1 calc R U . . .
C14I C 1.1085(7) 0.7645(7) 0.1717(3) 0.060 Uani 1 1 d . . . . .
C15I C 1.0795(7) 0.8038(7) 0.1745(3) 0.062 Uani 1 1 d . . . . .
H15G H 1.0957 0.8428 0.1644 0.075 Uiso 1 1 calc R U . . .
C16I C 1.0277(7) 0.7855(8) 0.1918(3) 0.070 Uani 1 1 d . . . . .
H16G H 1.0092 0.8125 0.1944 0.084 Uiso 1 1 calc R U . . .
C17I C 1.0040(8) 0.7285(7) 0.2050(3) 0.068 Uani 1 1 d . . . . .
C18I C 1.0317(7) 0.6876(6) 0.2039(3) 0.057 Uani 1 1 d . . . . .
C19I C 1.0065(7) 0.6315(7) 0.2200(3) 0.066 Uani 1 1 d . . . . .
H19G H 1.0272 0.6061 0.2203 0.079 Uiso 1 1 calc R U . . .
C20I C 0.9522(7) 0.6134(8) 0.2353(3) 0.071 Uani 1 1 d . . . . .
H20G H 0.9339 0.5736 0.2450 0.085 Uiso 1 1 calc R U . . .
C21I C 0.9248(7) 0.6497(8) 0.2370(3) 0.078 Uani 1 1 d . . . . .
H21G H 0.8887 0.6358 0.2487 0.093 Uiso 1 1 calc R U . . .
C22I C 0.9464(8) 0.7100(9) 0.2219(3) 0.084 Uani 1 1 d . . . . .
H22G H 0.9252 0.7349 0.2229 0.100 Uiso 1 1 calc R U . . .
C23I C 1.2313(7) 0.8374(7) 0.1697(3) 0.075 Uani 1 1 d . . . . .
H23S H 1.2253 0.8721 0.1773 0.112 Uiso 1 1 calc R U . . .
H23T H 1.2383 0.8138 0.1843 0.112 Uiso 1 1 calc R U . . .
H23U H 1.2691 0.8563 0.1578 0.112 Uiso 1 1 calc R U . . .
C1J C 1.0230(9) 0.4670(8) 0.2206(3) 0.083 Uani 1 1 d . . . . .
H1JA H 0.9856 0.4274 0.2155 0.100 Uiso 1 1 calc R U . . .
C2J C 1.0324(9) 0.4919(8) 0.2465(4) 0.080 Uani 1 1 d . . . . .
C3J C 1.0857(6) 0.5473(6) 0.2553(3) 0.051 Uani 1 1 d . . . . .
C4J C 1.0948(8) 0.5696(8) 0.2795(3) 0.076 Uani 1 1 d . . . . .
H4JA H 1.0626 0.5436 0.2923 0.091 Uiso 1 1 calc R U . . .
C5J C 1.1445(11) 0.6249(10) 0.2884(4) 0.100 Uani 1 1 d . . . . .
H5JA H 1.1463 0.6394 0.3064 0.120 Uiso 1 1 calc R U . . .
C6J C 0.9240(7) 0.4430(7) 0.2638(4) 0.076 Uani 1 1 d . . . . .
H6JA H 0.9150 0.4468 0.2447 0.091 Uiso 1 1 calc R U . . .
H6JB H 0.9181 0.4751 0.2743 0.091 Uiso 1 1 calc R U . . .
C7J C 0.8786(10) 0.3761(9) 0.2738(5) 0.111 Uani 1 1 d . . . . .
H7JA H 0.8850 0.3744 0.2933 0.134 Uiso 1 1 calc R U . . .
H7JB H 0.8333 0.3661 0.2708 0.134 Uiso 1 1 calc R U . . .
C8J C 0.9319(8) 0.3072(7) 0.2687(3) 0.071 Uani 1 1 d . . . . .
C9J C 0.8643(8) 0.2988(8) 0.2401(4) 0.085 Uani 1 1 d . . . . .
H9JA H 0.8340 0.3055 0.2302 0.103 Uiso 1 1 calc R U . . .
C10J C 0.8838(7) 0.2572(8) 0.2321(3) 0.078 Uani 1 1 d . . . . .
H10J H 0.8703 0.2299 0.2167 0.094 Uiso 1 1 calc R U . . .
C11J C 0.9755(8) 0.3255(9) 0.2915(3) 0.080 Uani 1 1 d . . . . .
H11J H 0.9809 0.3570 0.3046 0.096 Uiso 1 1 calc DR U . . .
C1K C 0.7498(8) 0.1321(9) 0.1803(4) 0.089 Uani 1 1 d . . . . .
H1KA H 0.7749 0.1653 0.1677 0.106 Uiso 1 1 calc R U . . .
C2K C 0.6847(9) 0.1197(8) 0.1888(4) 0.085 Uani 1 1 d . . . . .
C3K C 0.6492(8) 0.0721(8) 0.2054(3) 0.072 Uani 1 1 d . . . . .
C4K C 0.5836(12) 0.0542(15) 0.2145(5) 0.134 Uani 1 1 d . . . . .
H4KA H 0.5639 0.0755 0.2057 0.161 Uiso 1 1 calc R U . . .
C5K C 0.5523(14) 0.0164(16) 0.2314(5) 0.174 Uani 1 1 d . . . . .
H5KA H 0.5120 0.0115 0.2372 0.209 Uiso 1 1 calc R U . . .
C6K C 0.6908(11) 0.2226(9) 0.1835(5) 0.118 Uani 1 1 d . . . . .
H6KA H 0.7387 0.2448 0.1818 0.142 Uiso 1 1 calc R U . . .
H6KB H 0.6796 0.2256 0.2024 0.142 Uiso 1 1 calc R U . . .
C7K C 0.6630(11) 0.2539(10) 0.1647(5) 0.122 Uani 1 1 d . . . . .
H7KA H 0.6149 0.2287 0.1650 0.146 Uiso 1 1 calc R U . . .
H7KB H 0.6773 0.2988 0.1706 0.146 Uiso 1 1 calc R U . . .
C8K C 0.6532(9) 0.2036(10) 0.1201(4) 0.090 Uani 1 1 d . . . . .
C9K C 0.7406(11) 0.3017(10) 0.1267(5) 0.114 Uani 1 1 d . . . . .
H9KA H 0.7729 0.3411 0.1346 0.136 Uiso 1 1 calc R U . . .
C10K C 0.7358(7) 0.2759(8) 0.1002(4) 0.079 Uani 1 1 d . . . . .
H10K H 0.7655 0.2985 0.0861 0.095 Uiso 1 1 calc R U . . .
C11K C 0.5956(8) 0.1419(8) 0.1205(3) 0.075 Uani 1 1 d . . . . .
H11K H 0.5713 0.1262 0.1366 0.090 Uiso 1 1 calc R U . . .
C12K C 0.5188(8) 0.0427(9) 0.0991(4) 0.092 Uani 1 1 d D U . . .
H12H H 0.5000 0.0358 0.0806 0.110 Uiso 1 1 calc R U . . .
C13K C 0.5770(8) -0.0079(8) 0.1234(4) 0.088 Uani 1 1 d . U . . .
H13H H 0.5988 0.0320 0.1329 0.105 Uiso 1 1 calc R U . . .
C14K C 0.5351(8) -0.0121(8) 0.1051(4) 0.087 Uani 1 1 d . U . . .
C15K C 0.5007(9) -0.0694(9) 0.0894(4) 0.103 Uani 1 1 d . U . . .
H15H H 0.4710 -0.0738 0.0756 0.124 Uiso 1 1 calc R U . . .
C16K C 0.5140(9) -0.1183(10) 0.0958(4) 0.111 Uani 1 1 d . U . . .
H16H H 0.4899 -0.1591 0.0870 0.133 Uiso 1 1 calc R U . . .
C17K C 0.5616(8) -0.1105(8) 0.1146(4) 0.083 Uani 1 1 d . U . . .
C18K C 0.5936(8) -0.0541(8) 0.1305(4) 0.089 Uani 1 1 d . U . . .
C19K C 0.6408(9) -0.0462(8) 0.1484(4) 0.091 Uani 1 1 d . U . . .
H19H H 0.6676 -0.0047 0.1562 0.110 Uiso 1 1 calc R U . . .
C20K C 0.6502(10) -0.0955(9) 0.1552(5) 0.113 Uani 1 1 d . U . . .
H20H H 0.6768 -0.0916 0.1701 0.135 Uiso 1 1 calc R U . . .
C21K C 0.6203(10) -0.1527(9) 0.1401(4) 0.105 Uani 1 1 d . U . . .
H21H H 0.6299 -0.1862 0.1438 0.126 Uiso 1 1 calc R U . . .
C22K C 0.5761(10) -0.1614(9) 0.1195(4) 0.110 Uani 1 1 d . U . . .
H22H H 0.5563 -0.2000 0.1090 0.133 Uiso 1 1 calc R U . . .
C23K C 0.4681(9) 0.0345(11) 0.1186(4) 0.119 Uani 1 1 d D U . . .
H23V H 0.4308 -0.0096 0.1171 0.178 Uiso 1 1 calc R U . . .
H23W H 0.4857 0.0416 0.1369 0.178 Uiso 1 1 calc R U . . .
H23X H 0.4541 0.0661 0.1147 0.178 Uiso 1 1 calc R U . . .
C1L C 0.7723(8) 0.0951(8) 0.1908(4) 0.088 Uani 1 1 d . . . . .
H1LA H 0.8121 0.0999 0.1844 0.106 Uiso 1 1 calc R U . . .
C2L C 0.7392(7) 0.0510(7) 0.2104(3) 0.074 Uani 1 1 d . . . . .
C3L C 0.6741(7) 0.0347(7) 0.2159(3) 0.067 Uani 1 1 d . . . . .
C4L C 0.6390(9) -0.0130(11) 0.2361(4) 0.118 Uani 1 1 d . . . . .
H4LA H 0.6567 -0.0369 0.2444 0.141 Uiso 1 1 calc R U . . .
C5L C 0.5784(11) -0.0230(15) 0.2432(6) 0.181 Uani 1 1 d . . . . .
H5LA H 0.5530 -0.0558 0.2559 0.218 Uiso 1 1 calc R U . . .
C6L C 0.7882(7) -0.0167(7) 0.2068(3) 0.075 Uani 1 1 d . . . . .
H6LA H 0.7939 -0.0013 0.1880 0.090 Uiso 1 1 calc R U . . .
H6LB H 0.7579 -0.0643 0.2067 0.090 Uiso 1 1 calc R U . . .
C7L C 0.8513(7) -0.0040(7) 0.2172(3) 0.072 Uani 1 1 d . . . . .
H7LA H 0.8683 -0.0261 0.2057 0.086 Uiso 1 1 calc R U . . .
H7LB H 0.8456 -0.0220 0.2356 0.086 Uiso 1 1 calc R U . . .
C8L C 0.9137(6) 0.1089(6) 0.2381(3) 0.052 Uani 1 1 d . . . . .
C9L C 0.9394(8) 0.1031(8) 0.1962(4) 0.077 Uani 1 1 d . . . . .
H9LA H 0.9401 0.0865 0.1789 0.092 Uiso 1 1 calc R U . . .
C10L C 0.9759(7) 0.1645(8) 0.2048(3) 0.066 Uani 1 1 d . . . . .
H10L H 1.0069 0.1997 0.1943 0.079 Uiso 1 1 calc R U . . .
C11L C 0.8872(6) 0.0993(6) 0.2653(3) 0.051 Uani 1 1 d . . . . .
H11L H 0.8534 0.0588 0.2718 0.061 Uiso 1 1 calc R U . . .
C12L C 0.8870(7) 0.1508(8) 0.3078(3) 0.072 Uani 1 1 d . . . . .
H12I H 0.9254 0.1771 0.3196 0.087 Uiso 1 1 calc R U . . .
C13L C 0.8016(7) 0.1645(8) 0.2864(3) 0.068 Uani 1 1 d . . . . .
H13I H 0.7967 0.1336 0.2731 0.082 Uiso 1 1 calc R U . . .
C14L C 0.8493(7) 0.1839(8) 0.3070(3) 0.067 Uani 1 1 d . . . . .
C15L C 0.8522(8) 0.2238(9) 0.3284(4) 0.086 Uani 1 1 d . . . . .
H15I H 0.8811 0.2327 0.3430 0.104 Uiso 1 1 calc R U . . .
C16L C 0.8117(9) 0.2499(9) 0.3274(4) 0.091 Uani 1 1 d . . . . .
H16I H 0.8147 0.2781 0.3415 0.110 Uiso 1 1 calc R U . . .
C17L C 0.7677(7) 0.2377(7) 0.3075(3) 0.057 Uani 1 1 d . . . . .
C18L C 0.7598(6) 0.1944(7) 0.2862(4) 0.074 Uani 1 1 d . . . . .
C19L C 0.7124(7) 0.1784(8) 0.2658(3) 0.073 Uani 1 1 d . . . . .
H19I H 0.7048 0.1469 0.2524 0.088 Uiso 1 1 calc R U . . .
C20L C 0.6786(8) 0.2105(9) 0.2664(4) 0.082 Uani 1 1 d . . . . .
H20I H 0.6487 0.2040 0.2524 0.099 Uiso 1 1 calc R U . . .
C21L C 0.6869(9) 0.2512(9) 0.2864(4) 0.091 Uani 1 1 d . . . . .
H21I H 0.6603 0.2706 0.2870 0.109 Uiso 1 1 calc R U . . .
C22L C 0.7269(8) 0.2644(8) 0.3039(4) 0.081 Uani 1 1 d . . . . .
H22I H 0.7314 0.2962 0.3166 0.098 Uiso 1 1 calc R U . . .
C23L C 0.8509(8) 0.0810(8) 0.3196(3) 0.081 Uani 1 1 d . . . . .
H23Y H 0.8798 0.0627 0.3193 0.122 Uiso 1 1 calc R U . . .
H23Z H 0.8379 0.0825 0.3381 0.122 Uiso 1 1 calc R U . . .
H24A H 0.8122 0.0537 0.3087 0.122 Uiso 1 1 calc R U . . .
Fe1 Fe 1.19128(9) 0.22659(8) 0.03629(4) 0.051 Uani 1 1 d . . . . .
Fe2 Fe 1.12843(10) 0.68544(10) 0.10828(4) 0.060 Uani 1 1 d . . . . .
Fe3 Fe 0.64469(10) 0.14628(11) 0.06982(5) 0.073 Uani 1 1 d . . . . .
Fe4 Fe 0.98769(9) 0.23012(10) 0.26161(4) 0.059 Uani 1 1 d . . . . .
N1A N 1.2290(5) 0.2825(4) 0.0683(2) 0.054 Uani 1 1 d . . . . .
N2A N 1.3053(7) 0.3722(6) 0.0848(3) 0.083 Uani 1 1 d . . . . .
N3A N 1.2734(5) 0.2971(5) 0.0202(2) 0.058 Uani 1 1 d . . . . .
N1B N 1.0937(5) 0.6348(5) 0.0753(3) 0.063 Uani 1 1 d . . . . .
N2B N 1.1014(6) 0.6251(6) 0.0314(3) 0.075 Uani 1 1 d . . . . .
N3B N 1.1960(5) 0.7438(5) 0.0816(2) 0.053 Uani 1 1 d D . . . .
N1C N 1.1423(5) 0.2691(5) 0.0269(3) 0.059 Uani 1 1 d . . . . .
N2C N 1.0836(5) 0.2886(5) -0.0022(3) 0.064 Uani 1 1 d . . . . .
N3C N 1.1540(5) 0.1820(5) 0.0016(2) 0.055 Uani 1 1 d . . . . .
N1D N 0.6908(5) 0.1055(6) 0.0832(3) 0.067 Uani 1 1 d . . . . .
N2D N 0.7067(7) 0.0208(7) 0.0849(3) 0.077 Uani 1 1 d . . . . .
N3D N 0.6092(5) 0.0693(6) 0.0459(2) 0.071 Uani 1 1 d D . . . .
N1E N 1.1183(4) 0.1616(5) 0.0577(2) 0.041 Uani 1 1 d . . . . .
N2E N 1.0726(5) 0.0694(5) 0.0789(2) 0.062 Uani 1 1 d . . . . .
N3E N 1.2272(5) 0.1681(6) 0.0470(2) 0.061 Uani 1 1 d . . . . .
N1F N 1.0595(5) 0.2980(5) 0.2400(2) 0.052 Uani 1 1 d . . . . .
N2F N 1.1648(5) 0.3463(5) 0.2290(2) 0.055 Uani 1 1 d . . . . .
N3F N 1.0567(6) 0.2095(6) 0.2720(2) 0.064 Uani 1 1 d . . . . .
N1G N 1.0571(5) 0.6238(6) 0.1301(2) 0.062 Uani 1 1 d . . . . .
N2G N 0.9632(6) 0.5936(6) 0.1508(3) 0.075 Uani 1 1 d . . . . .
N3G N 1.0676(6) 0.7221(5) 0.1062(2) 0.064 Uani 1 1 d . . . . .
N1H N 0.7146(6) 0.1963(6) 0.0450(3) 0.077 Uani 1 1 d . . . . .
N2H N 0.7580(6) 0.2749(6) 0.0149(3) 0.081 Uani 1 1 d . . . . .
N3H N 0.6028(5) 0.1916(6) 0.0518(3) 0.068 Uani 1 1 d . . . . .
N1I N 1.1786(5) 0.6437(5) 0.1166(2) 0.055 Uani 1 1 d . . . . .
N2I N 1.2414(5) 0.6265(5) 0.1448(2) 0.055 Uani 1 1 d . . . . .
N3I N 1.1745(5) 0.7345(5) 0.1412(2) 0.056 Uani 1 1 d . . . . .
N1J N 0.9286(5) 0.2637(6) 0.2516(2) 0.060 Uani 1 1 d . . . . .
N2J N 0.8880(6) 0.3263(6) 0.2605(3) 0.073 Uani 1 1 d . . . . .
N3J N 1.0061(5) 0.2934(5) 0.2919(2) 0.060 Uani 1 1 d D . . . .
N1K N 0.6837(6) 0.2153(6) 0.0978(3) 0.086 Uani 1 1 d . . . . .
N2K N 0.6873(8) 0.2548(7) 0.1365(3) 0.086 Uani 1 1 d . . . . .
N3K N 0.5776(6) 0.1097(7) 0.1003(3) 0.092 Uani 1 1 d . U . . .
N1L N 0.9618(5) 0.1688(5) 0.2310(3) 0.062 Uani 1 1 d . . . . .
N2L N 0.9002(5) 0.0687(6) 0.2179(3) 0.064 Uani 1 1 d . . . . .
N3L N 0.9141(6) 0.1507(7) 0.2792(3) 0.071 Uani 1 1 d . . . . .
O1A O 1.3133(6) 0.4743(5) 0.0529(2) 0.092 Uani 1 1 d . . . . .
O1B O 1.2170(6) 0.6289(6) 0.0167(3) 0.109 Uani 1 1 d . . . . .
O1C O 0.9685(6) 0.1742(5) -0.0172(3) 0.109 Uani 1 1 d . U . . .
O1D O 0.7477(5) -0.0010(6) 0.0337(2) 0.091 Uani 1 1 d . U . . .
O1E O 1.1398(4) 0.0789(5) 0.1263(2) 0.071 Uani 1 1 d . . . . .
O1F O 1.1968(6) 0.2537(5) 0.2104(3) 0.100 Uani 1 1 d . . . . .
O1G O 0.8574(6) 0.5769(5) 0.1175(2) 0.095 Uani 1 1 d . . . . .
O1H O 0.7621(5) 0.3944(6) 0.0350(3) 0.099 Uani 1 1 d . . . . .
O1I O 1.1744(6) 0.5964(7) 0.1907(3) 0.106 Uani 1 1 d . . . . .
O1J O 0.9871(6) 0.4547(6) 0.2668(2) 0.097 Uani 1 1 d . . . . .
O1K O 0.6614(7) 0.1536(6) 0.1752(3) 0.117 Uani 1 1 d . . . . .
O1L O 0.7599(5) 0.0131(5) 0.2216(2) 0.076 Uani 1 1 d . . . . .
S1A S 0.3122(2) 0.4832(2) 0.16466(8) 0.073 Uani 1 1 d D . . . .
O2A O 0.3149(6) 0.5224(6) 0.1428(2) 0.102 Uani 1 1 d D . . . .
O3A O 0.3039(8) 0.4215(5) 0.1586(3) 0.129 Uani 1 1 d D . . . .
O4A O 0.2694(6) 0.4793(6) 0.1860(2) 0.103 Uani 1 1 d D . . . .
C24A C 0.3892(7) 0.5270(9) 0.1799(4) 0.186 Uani 1 1 d D . . . .
F1A F 0.3948(8) 0.4969(8) 0.2016(3) 0.222 Uani 1 1 d D . . . .
F2A F 0.4007(10) 0.5856(7) 0.1881(5) 0.280 Uani 1 1 d D . . . .
F3A F 0.4370(7) 0.5376(11) 0.1636(4) 0.255 Uani 1 1 d D . . . .
S1C S 0.43033(19) 0.0230(2) 0.32801(10) 0.082 Uani 1 1 d D . . . .
O2C O 0.3845(4) -0.0450(4) 0.3332(3) 0.097 Uani 1 1 d D . . . .
O3C O 0.4045(5) 0.0626(5) 0.3215(3) 0.102 Uani 1 1 d D . . . .
O4C O 0.4825(4) 0.0487(5) 0.3464(2) 0.101 Uani 1 1 d D . . . .
C24C C 0.4675(7) 0.0200(7) 0.2972(3) 0.112 Uani 1 1 d D . . . .
F1C F 0.5138(6) 0.0789(5) 0.2892(3) 0.162 Uani 1 1 d D . . . .
F2C F 0.4962(6) -0.0165(6) 0.2998(3) 0.163 Uani 1 1 d D . . . .
F3C F 0.4283(6) -0.0046(6) 0.2764(2) 0.146 Uani 1 1 d D . . . .
S1D S 0.8021(2) 0.4125(2) 0.19783(9) 0.080 Uani 1 1 d D . . . .
O2D O 0.7773(5) 0.4106(5) 0.17127(19) 0.091 Uani 1 1 d D . . . .
O3D O 0.7822(6) 0.3519(5) 0.2086(3) 0.108 Uani 1 1 d D . . . .
O4D O 0.8689(5) 0.4572(6) 0.2007(3) 0.113 Uani 1 1 d D . . . .
C24D C 0.7631(9) 0.4449(8) 0.2178(3) 0.182 Uani 1 1 d D . . . .
F1D F 0.7803(9) 0.4481(11) 0.2434(3) 0.229 Uani 1 1 d D . . . .
F2D F 0.7790(8) 0.5053(7) 0.2102(3) 0.195 Uani 1 1 d D . . . .
F3D F 0.6989(6) 0.4092(9) 0.2167(4) 0.220 Uani 1 1 d D . . . .
S1E S 0.8793(2) 1.0133(2) 0.12674(9) 0.083 Uani 1 1 d D U . . .
O2E O 0.9432(4) 1.0466(6) 0.1378(2) 0.089 Uani 1 1 d D U . . .
O3E O 0.8764(5) 1.0206(7) 0.0982(2) 0.123 Uani 1 1 d D U . . .
O4E O 0.8339(5) 1.0236(7) 0.1407(2) 0.110 Uani 1 1 d D U . . .
C24E C 0.8557(8) 0.9311(7) 0.1313(3) 0.150 Uani 1 1 d D U . . .
F1E F 0.7984(8) 0.8895(8) 0.1203(4) 0.257 Uani 1 1 d D U . . .
F2E F 0.8511(7) 0.9118(7) 0.1567(2) 0.157 Uani 1 1 d D U . . .
F3E F 0.8974(8) 0.9159(7) 0.1192(3) 0.183 Uani 1 1 d D U . . .
S1F S 0.9795(2) 0.4777(2) 0.35079(9) 0.084 Uani 1 1 d D . . . .
O2F O 1.0215(5) 0.5445(4) 0.3531(2) 0.096 Uani 1 1 d D . . . .
O3F O 0.9124(5) 0.4581(6) 0.3516(3) 0.129 Uani 1 1 d D . . . .
O4F O 0.9964(9) 0.4467(7) 0.3302(3) 0.162 Uani 1 1 d D . . . .
C24F C 0.9920(6) 0.4437(6) 0.3802(2) 0.088 Uani 1 1 d D . . . .
F1F F 0.9577(5) 0.3787(5) 0.3792(2) 0.119 Uani 1 1 d D . . . .
F2F F 1.0542(5) 0.4614(6) 0.3834(3) 0.146 Uani 1 1 d D . . . .
F3F F 0.9750(5) 0.4634(5) 0.40171(18) 0.103 Uani 1 1 d D . . . .
S1B S 0.2099(4) 0.9601(4) 0.1049(2) 0.054 Uani 0.596 1 d D U P A 1
O2B O 0.1747(8) 0.9236(8) 0.1264(3) 0.094 Uani 0.596 1 d D U P A 1
O3B O 0.2043(8) 0.9267(8) 0.0804(3) 0.092 Uani 0.596 1 d D U P A 1
O4B O 0.2042(8) 1.0173(6) 0.0999(3) 0.071 Uani 0.596 1 d D U P A 1
C24B C 0.2922(8) 0.9940(8) 0.1138(4) 0.083 Uani 0.596 1 d D U P A 1
F1B F 0.3331(9) 1.0316(11) 0.0946(4) 0.123 Uani 0.596 1 d D U P A 1
F2B F 0.3085(9) 1.0336(9) 0.1352(4) 0.127 Uani 0.596 1 d D U P A 1
F3B F 0.3086(6) 0.9492(6) 0.1200(3) 0.085 Uani 0.596 1 d D U P A 1
S1Y S 0.2123(8) 0.9641(8) 0.1027(4) 0.083 Uani 0.4040 1 d D U P A 2
O2Y O 0.1766(11) 0.9602(13) 0.1254(4) 0.112 Uani 0.4040 1 d D U P A 2
O3Y O 0.1970(11) 0.9891(12) 0.0793(4) 0.083 Uani 0.4040 1 d D U P A 2
O4Y O 0.2191(13) 0.9091(10) 0.0972(6) 0.112 Uani 0.4040 1 d D U P A 2
C24Y C 0.2934(9) 1.0260(10) 0.1098(5) 0.100 Uani 0.4040 1 d D U P A 2
F1Y F 0.3353(12) 1.0297(15) 0.0909(6) 0.117 Uani 0.4040 1 d D U P A 2
F2Y F 0.3145(12) 1.0161(12) 0.1330(5) 0.113 Uani 0.4040 1 d D U P A 2
F3Y F 0.2995(11) 1.0843(8) 0.1107(5) 0.132 Uani 0.4040 1 d D U P A 2
S1H S 0.8178(4) 0.6929(4) 0.28938(18) 0.081 Uani 0.5542 1 d D U P B 3
O2H O 0.7991(10) 0.7290(8) 0.3062(4) 0.077 Uani 0.5542 1 d D U P B 3
O3H O 0.8631(9) 0.6772(10) 0.3006(5) 0.108 Uani 0.5542 1 d D U P B 3
O4H O 0.8321(9) 0.7150(9) 0.2624(3) 0.095 Uani 0.5542 1 d D U P B 3
C24H C 0.7447(8) 0.6167(8) 0.2867(4) 0.109 Uani 0.5542 1 d D U P B 3
F1H F 0.7506(10) 0.5736(8) 0.2716(4) 0.127 Uani 0.5542 1 d D U P B 3
F2H F 0.6947(8) 0.6196(11) 0.2763(5) 0.155 Uani 0.5542 1 d D U P B 3
F3H F 0.7236(10) 0.5889(9) 0.3107(3) 0.144 Uani 0.5542 1 d D U P B 3
S1S S 0.7966(5) 0.6599(5) 0.3031(2) 0.085 Uani 0.4458 1 d D U P B 4
O2S O 0.8033(14) 0.7201(10) 0.3106(5) 0.092 Uani 0.4458 1 d D U P B 4
O3S O 0.8551(9) 0.6590(13) 0.2987(6) 0.114 Uani 0.4458 1 d D U P B 4
O4S O 0.7494(12) 0.6063(10) 0.3183(4) 0.130 Uani 0.4458 1 d D U P B 4
C24S C 0.7612(10) 0.6452(11) 0.2705(4) 0.121 Uani 0.4458 1 d D U P B 4
F1S F 0.7512(13) 0.5893(11) 0.2601(4) 0.135 Uani 0.4458 1 d D U P B 4
F2S F 0.7049(9) 0.6441(13) 0.2698(5) 0.137 Uani 0.4458 1 d D U P B 4
F3S F 0.7992(12) 0.6911(12) 0.2529(4) 0.152 Uani 0.4458 1 d D U P B 4
C12J C 1.0627(8) 0.3237(10) 0.3103(4) 0.085 Uani 0.6352 1 d D U P C 5
H12J H 1.0715 0.2885 0.3161 0.102 Uiso 0.6352 1 calc R U P C 5
C13J C 1.1823(8) 0.3788(11) 0.2996(5) 0.080 Uani 0.6352 1 d D U P C 5
H13J H 1.1829 0.3445 0.3092 0.096 Uiso 0.6352 1 calc R U P C 5
C14J C 1.1239(7) 0.3759(8) 0.2976(3) 0.078 Uani 0.6352 1 d D U P C 5
C15J C 1.1266(10) 0.4295(10) 0.2844(5) 0.077 Uani 0.6352 1 d D U P C 5
H15J H 1.0876 0.4309 0.2820 0.092 Uiso 0.6352 1 calc R U P C 5
C16J C 1.1820(9) 0.4782(11) 0.2750(5) 0.084 Uani 0.6352 1 d D U P C 5
H16J H 1.1827 0.5158 0.2681 0.101 Uiso 0.6352 1 calc R U P C 5
C17J C 1.2384(9) 0.4754(11) 0.2752(5) 0.095 Uani 0.6352 1 d D U P C 5
C22J C 1.2921(10) 0.5175(12) 0.2608(6) 0.100 Uani 0.6352 1 d D U P C 5
H22J H 1.2896 0.5476 0.2489 0.120 Uiso 0.6352 1 calc R U P C 5
C21J C 1.3482(11) 0.5171(12) 0.2629(5) 0.088 Uani 0.6352 1 d D U P C 5
H21J H 1.3859 0.5494 0.2540 0.106 Uiso 0.6352 1 calc R U P C 5
C20J C 1.3516(11) 0.4686(12) 0.2786(6) 0.104 Uani 0.6352 1 d D U P C 5
H20J H 1.3908 0.4672 0.2799 0.125 Uiso 0.6352 1 calc R U P C 5
C19J C 1.2973(9) 0.4248(11) 0.2914(5) 0.082 Uani 0.6352 1 d D U P C 5
H19J H 1.2986 0.3924 0.3022 0.098 Uiso 0.6352 1 calc R U P C 5
C18J C 1.2400(9) 0.4257(11) 0.2894(6) 0.071 Uani 0.6352 1 d D U P C 5
C23J C 1.0486(13) 0.3518(15) 0.3365(4) 0.117 Uani 0.6352 1 d D U P C 5
H24B H 1.0753 0.3507 0.3513 0.175 Uiso 0.6352 1 calc R U P C 5
H24C H 1.0025 0.3253 0.3412 0.175 Uiso 0.6352 1 calc DR U P C 5
H24D H 1.0592 0.3967 0.3333 0.175 Uiso 0.6352 1 calc R U P C 5
C12Q C 1.0552(10) 0.3075(14) 0.3133(5) 0.072 Uiso 0.3648 1 d D U P C 6
H12K H 1.0565 0.2663 0.3159 0.086 Uiso 0.3648 1 calc R U P C 6
C13Q C 1.1365(13) 0.4105(13) 0.2890(6) 0.079 Uiso 0.3648 1 d D U P C 6
H13K H 1.1021 0.4178 0.2838 0.095 Uiso 0.3648 1 calc R U P C 6
C14Q C 1.1223(9) 0.3576(12) 0.3038(4) 0.081 Uiso 0.3648 1 d D U P C 6
C15Q C 1.1759(11) 0.3503(17) 0.3115(8) 0.086 Uiso 0.3648 1 d D U P C 6
H15K H 1.1684 0.3148 0.3227 0.104 Uiso 0.3648 1 calc R U P C 6
C16Q C 1.2361(13) 0.3919(15) 0.3036(8) 0.085 Uiso 0.3648 1 d D U P C 6
H16K H 1.2703 0.3843 0.3087 0.102 Uiso 0.3648 1 calc R U P C 6
C17Q C 1.2501(13) 0.4454(18) 0.2883(10) 0.087 Uiso 0.3648 1 d D U P C 6
C18Q C 1.1989(12) 0.4544(15) 0.2812(8) 0.080 Uiso 0.3648 1 d D U P C 6
C19Q C 1.2121(16) 0.5083(16) 0.2661(9) 0.090 Uiso 0.3648 1 d D U P C 6
H19K H 1.1769 0.5141 0.2608 0.108 Uiso 0.3648 1 calc R U P C 6
C20Q C 1.2719(16) 0.5524(17) 0.2587(9) 0.098 Uiso 0.3648 1 d D U P C 6
H20K H 1.2802 0.5919 0.2504 0.118 Uiso 0.3648 1 calc R U P C 6
C21Q C 1.3237(16) 0.5391(18) 0.2634(9) 0.091 Uiso 0.3648 1 d D U P C 6
H21K H 1.3651 0.5647 0.2553 0.109 Uiso 0.3648 1 calc R U P C 6
C22Q C 1.3118(14) 0.4894(17) 0.2797(8) 0.089 Uiso 0.3648 1 d D U P C 6
H22K H 1.3472 0.4844 0.2855 0.107 Uiso 0.3648 1 calc R U P C 6
C23Q C 1.0399(16) 0.3249(18) 0.3408(4) 0.066 Uiso 0.3648 1 d D U P C 6
H24E H 1.0751 0.3332 0.3534 0.099 Uiso 0.3648 1 calc R U P C 6
H24F H 1.0361 0.3640 0.3392 0.099 Uiso 0.3648 1 calc R U P C 6
H24G H 0.9989 0.2888 0.3475 0.099 Uiso 0.3648 1 calc R U P C 6
C12D C 0.5627(8) 0.0530(7) 0.0228(3) 0.070 Uani 0.841 1 d D U P D 7
H12L H 0.5279 0.0612 0.0297 0.084 Uiso 0.841 1 calc R U P D 7
C13D C 0.6541(8) 0.1243(9) -0.0093(4) 0.088 Uani 0.841 1 d D U P D 7
H13L H 0.6823 0.1133 0.0000 0.105 Uiso 0.841 1 calc R U P D 7
C14D C 0.5931(7) 0.0996(7) -0.0004(3) 0.070 Uani 0.841 1 d D U P D 7
C15D C 0.5520(9) 0.1193(11) -0.0144(4) 0.092 Uani 0.841 1 d D U P D 7
H15L H 0.5086 0.1042 -0.0086 0.110 Uiso 0.841 1 calc R U P D 7
C16D C 0.5760(8) 0.1582(10) -0.0349(4) 0.082 Uani 0.841 1 d D U P D 7
H16L H 0.5484 0.1696 -0.0444 0.098 Uiso 0.841 1 calc R U P D 7
C17D C 0.6384(9) 0.1833(11) -0.0436(4) 0.106 Uani 0.841 1 d D U P D 7
C18D C 0.6781(8) 0.1647(10) -0.0312(4) 0.085 Uani 0.841 1 d D U P D 7
C19D C 0.7414(9) 0.1897(11) -0.0399(5) 0.100 Uani 0.841 1 d D U P D 7
H19L H 0.7677 0.1737 -0.0327 0.120 Uiso 0.841 1 calc R U P D 7
C20D C 0.7661(10) 0.2376(11) -0.0591(5) 0.109 Uani 0.841 1 d D U P D 7
H20L H 0.8114 0.2619 -0.0627 0.131 Uiso 0.841 1 calc R U P D 7
C21D C 0.7208(11) 0.2496(12) -0.0735(5) 0.128 Uani 0.841 1 d D U P D 7
H21L H 0.7339 0.2734 -0.0898 0.153 Uiso 0.841 1 calc R U P D 7
C22D C 0.6610(11) 0.2283(12) -0.0645(5) 0.121 Uani 0.841 1 d D U P D 7
H22L H 0.6343 0.2434 -0.0721 0.145 Uiso 0.841 1 calc R U P D 7
C23D C 0.5279(12) -0.0159(8) 0.0137(4) 0.082 Uani 0.841 1 d D U P D 7
H24H H 0.4991 -0.0207 -0.0013 0.123 Uiso 0.841 1 calc R U P D 7
H24I H 0.5596 -0.0283 0.0078 0.123 Uiso 0.841 1 calc R U P D 7
H24J H 0.5021 -0.0440 0.0285 0.123 Uiso 0.841 1 calc R U P D 7
C12W C 0.556(2) 0.046(2) 0.0253(8) 0.066 Uiso 0.159 1 d D U P D 8
H12M H 0.5202 0.0498 0.0337 0.080 Uiso 0.159 1 calc R U P D 8
C13W C 0.637(2) 0.118(3) -0.0098(10) 0.085 Uiso 0.159 1 d D U P D 8
H13M H 0.6692 0.1100 -0.0019 0.102 Uiso 0.159 1 calc R U P D 8
C14W C 0.578(2) 0.090(2) 0.0011(6) 0.077 Uiso 0.159 1 d D U P D 8
C15W C 0.531(3) 0.104(4) -0.0109(13) 0.085 Uiso 0.159 1 d D U P D 8
H15M H 0.4896 0.0880 -0.0031 0.102 Uiso 0.159 1 calc R U P D 8
C16W C 0.547(3) 0.140(4) -0.0331(13) 0.092 Uiso 0.159 1 d D U P D 8
H16M H 0.5148 0.1448 -0.0423 0.111 Uiso 0.159 1 calc R U P D 8
C17W C 0.609(3) 0.171(4) -0.0432(13) 0.097 Uiso 0.159 1 d D U P D 8
C18W C 0.654(2) 0.157(4) -0.0321(13) 0.093 Uiso 0.159 1 d D U P D 8
C19W C 0.715(3) 0.185(4) -0.0429(16) 0.102 Uiso 0.159 1 d D U P D 8
H19M H 0.7462 0.1753 -0.0352 0.123 Uiso 0.159 1 calc R U P D 8
C20W C 0.733(3) 0.225(4) -0.0640(16) 0.112 Uiso 0.159 1 d D U P D 8
H20M H 0.7762 0.2453 -0.0706 0.135 Uiso 0.159 1 calc R U P D 8
C21W C 0.685(4) 0.237(4) -0.0766(14) 0.114 Uiso 0.159 1 d D U P D 8
H21M H 0.6956 0.2622 -0.0925 0.136 Uiso 0.159 1 calc R U P D 8
C22W C 0.627(3) 0.211(4) -0.0653(14) 0.106 Uiso 0.159 1 d D U P D 8
H22M H 0.5957 0.2208 -0.0728 0.127 Uiso 0.159 1 calc R U P D 8
C23W C 0.528(5) -0.025(2) 0.0169(13) 0.066 Uiso 0.159 1 d D U P D 8
H24K H 0.4936 -0.0356 0.0034 0.098 Uiso 0.159 1 calc R U P D 8
H24L H 0.5619 -0.0314 0.0092 0.098 Uiso 0.159 1 calc R U P D 8
H24M H 0.5089 -0.0529 0.0326 0.098 Uiso 0.159 1 calc R U P D 8
C12B C 1.2595(7) 0.8062(8) 0.0863(4) 0.074 Uani 0.7479 1 d D U P E 9
H12N H 1.2501 0.8271 0.1017 0.088 Uiso 0.7479 1 calc R U P E 9
C13B C 1.3185(9) 0.7428(9) 0.0860(4) 0.073 Uani 0.7479 1 d D U P E 9
H13N H 1.2990 0.7250 0.0691 0.087 Uiso 0.7479 1 calc R U P E 9
C14B C 1.3060(6) 0.7850(8) 0.0981(4) 0.085 Uani 0.7479 1 d D U P E 9
C15B C 1.3378(11) 0.8156(11) 0.1224(5) 0.081 Uani 0.7479 1 d D U P E 9
H15N H 1.3296 0.8464 0.1311 0.097 Uiso 0.7479 1 calc R U P E 9
C16B C 1.3802(11) 0.7990(11) 0.1328(5) 0.081 Uani 0.7479 1 d D U P E 9
H16N H 1.4070 0.8231 0.1475 0.097 Uiso 0.7479 1 calc R U P E 9
C17B C 1.3854(10) 0.7485(10) 0.1226(4) 0.074 Uani 0.7479 1 d D U P E 9
C18B C 1.3598(11) 0.7244(10) 0.0978(4) 0.076 Uani 0.7479 1 d D U P E 9
C19B C 1.3731(11) 0.6804(11) 0.0857(4) 0.088 Uani 0.7479 1 d D U P E 9
H19N H 1.3537 0.6613 0.0689 0.106 Uiso 0.7479 1 calc R U P E 9
C20B C 1.4147(12) 0.6645(11) 0.0979(5) 0.104 Uani 0.7479 1 d D U P E 9
H20N H 1.4270 0.6368 0.0891 0.125 Uiso 0.7479 1 calc R U P E 9
C21B C 1.4397(12) 0.6898(12) 0.1242(5) 0.093 Uani 0.7479 1 d D U P E 9
H21N H 1.4674 0.6774 0.1330 0.112 Uiso 0.7479 1 calc R U P E 9
C22B C 1.4244(11) 0.7304(11) 0.1363(5) 0.094 Uani 0.7479 1 d D U P E 9
H22N H 1.4399 0.7465 0.1538 0.113 Uiso 0.7479 1 calc R U P E 9
C23B C 1.2865(10) 0.8558(8) 0.0663(5) 0.086 Uani 0.7479 1 d D U P E 9
H24N H 1.3274 0.8922 0.0729 0.128 Uiso 0.7479 1 calc R U P E 9
H24O H 1.2947 0.8382 0.0499 0.128 Uiso 0.7479 1 calc R U P E 9
H24P H 1.2558 0.8709 0.0624 0.128 Uiso 0.7479 1 calc R U P E 9
C12Y C 1.2597(13) 0.8058(14) 0.0861(10) 0.072 Uiso 0.2521 1 d D U P E 10
H12O H 1.2499 0.8329 0.0986 0.087 Uiso 0.2521 1 calc R U P E 10
C13Y C 1.3202(18) 0.7451(18) 0.0935(8) 0.076 Uiso 0.2521 1 d D U P E 10
H13O H 1.2985 0.7190 0.0783 0.091 Uiso 0.2521 1 calc R U P E 10
C14Y C 1.3064(10) 0.7909(14) 0.1010(8) 0.077 Uiso 0.2521 1 d D U P E 10
C15Y C 1.342(3) 0.832(2) 0.1231(11) 0.083 Uiso 0.2521 1 d D U P E 10
H15O H 1.3374 0.8681 0.1278 0.099 Uiso 0.2521 1 calc R U P E 10
C16Y C 1.382(3) 0.818(3) 0.1369(11) 0.083 Uiso 0.2521 1 d D U P E 10
H16O H 1.4046 0.8443 0.1519 0.100 Uiso 0.2521 1 calc R U P E 10
C17Y C 1.392(3) 0.768(2) 0.1303(9) 0.079 Uiso 0.2521 1 d D U P E 10
C18Y C 1.365(3) 0.734(3) 0.1069(9) 0.078 Uiso 0.2521 1 d D U P E 10
C19Y C 1.377(3) 0.686(2) 0.0993(10) 0.087 Uiso 0.2521 1 d D U P E 10
H19O H 1.3541 0.6593 0.0843 0.104 Uiso 0.2521 1 calc R U P E 10
C20Y C 1.419(3) 0.674(3) 0.1125(11) 0.090 Uiso 0.2521 1 d D U P E 10
H20O H 1.4332 0.6462 0.1051 0.108 Uiso 0.2521 1 calc R U P E 10
C21Y C 1.443(3) 0.705(3) 0.1380(10) 0.085 Uiso 0.2521 1 d D U P E 10
H21O H 1.4650 0.6912 0.1497 0.102 Uiso 0.2521 1 calc R U P E 10
C22Y C 1.433(3) 0.754(3) 0.1449(10) 0.081 Uiso 0.2521 1 d D U P E 10
H22O H 1.4540 0.7791 0.1602 0.098 Uiso 0.2521 1 calc R U P E 10
C23Y C 1.2907(18) 0.847(2) 0.0616(12) 0.082 Uiso 0.2521 1 d D U P E 10
H24Q H 1.3315 0.8857 0.0668 0.122 Uiso 0.2521 1 calc R U P E 10
H24R H 1.2997 0.8219 0.0484 0.122 Uiso 0.2521 1 calc R U P E 10
H24S H 1.2612 0.8601 0.0538 0.122 Uiso 0.2521 1 calc R U P E 10

loop_
_atom_site_aniso_label
_atom_site_aniso_U_11
_atom_site_aniso_U_22
_atom_site_aniso_U_33
_atom_site_aniso_U_23
_atom_site_aniso_U_13
_atom_site_aniso_U_12
C1A 0.156 0.020 0.096 0.008 0.013 0.030
C2A 0.077 0.036 0.090 0.002 0.002 0.030
C3A 0.072 0.055 0.062 -0.011 -0.019 0.041
C4A 0.094 0.114 0.086 -0.005 0.002 0.070
C5A 0.068 0.108 0.194 -0.005 0.015 0.040
C6A 0.147 0.063 0.128 -0.015 -0.074 0.045
C7A 0.118 0.044 0.068 -0.021 -0.031 0.030
C8A 0.058 0.059 0.041 -0.017 -0.020 0.027
C9A 0.109 0.083 0.045 0.024 0.015 0.068
C10A 0.047 0.073 0.053 0.020 0.005 0.028
C11A 0.060 0.022 0.101 -0.015 -0.041 0.005
C12A 0.058 0.037 0.125 0.008 -0.007 0.032
C13A 0.061 0.045 0.057 0.002 0.000 0.030
C14A 0.047 0.068 0.084 0.019 0.027 0.020
C15A 0.075 0.073 0.038 -0.012 0.011 0.016
C16A 0.116 0.064 0.052 -0.006 0.021 0.032
C17A 0.065 0.077 0.058 0.005 0.014 0.036
C18A 0.059 0.042 0.076 0.011 0.019 0.016
C19A 0.050 0.055 0.075 -0.001 0.018 0.009
C20A 0.081 0.082 0.109 0.022 0.001 0.054
C21A 0.098 0.136 0.051 0.008 0.005 0.067
C22A 0.077 0.090 0.090 -0.005 0.008 0.045
C23A 0.057 0.074 0.121 0.009 0.026 0.033
C1B 0.090 0.058 0.085 -0.023 0.001 0.035
C2B 0.099 0.044 0.080 -0.004 -0.017 0.044
C3B 0.058 0.062 0.080 0.014 0.013 0.030
C4B 0.142 0.092 0.083 0.010 0.015 0.061
C5B 0.118 0.108 0.083 0.014 0.022 0.049
C6B 0.086 0.082 0.142 -0.020 0.032 0.040
C7B 0.097 0.091 0.096 -0.011 -0.006 0.070
C8B 0.112 0.080 0.046 -0.003 0.009 0.060
C9B 0.137 0.130 0.082 -0.039 -0.059 0.116
C10B 0.058 0.071 0.096 -0.012 -0.028 0.039
C11B 0.087 0.086 0.060 -0.001 -0.018 0.059
C1C 0.097 0.078 0.137 0.004 -0.064 0.024
C2C 0.074 0.048 0.111 0.018 0.000 0.009
C3C 0.055 0.044 0.075 -0.012 -0.012 0.027
C4C 0.092 0.074 0.121 0.033 0.048 0.034
C5C 0.113 0.088 0.068 0.010 -0.006 0.012
C6C 0.079 0.065 0.171 -0.003 -0.009 0.032
C7C 0.064 0.075 0.101 0.002 -0.019 0.037
C8C 0.054 0.031 0.056 -0.002 -0.002 0.010
C9C 0.063 0.098 0.122 0.045 0.018 0.053
C10C 0.083 0.057 0.069 -0.001 -0.001 0.036
C11C 0.052 0.046 0.052 0.004 -0.004 0.019
C12C 0.058 0.061 0.067 -0.012 0.006 0.033
C13C 0.056 0.046 0.085 -0.014 -0.009 0.029
C14C 0.051 0.032 0.053 -0.001 -0.003 0.016
C15C 0.050 0.047 0.067 -0.005 -0.004 0.024
C16C 0.072 0.049 0.084 0.002 0.004 0.032
C17C 0.079 0.055 0.055 0.000 -0.005 0.020
C18C 0.109 0.050 0.044 0.008 0.005 0.036
C19C 0.054 0.055 0.111 -0.002 -0.028 0.014
C20C 0.055 0.081 0.116 0.041 0.010 0.011
C21C 0.067 0.039 0.136 0.013 -0.028 0.012
C22C 0.086 0.040 0.102 0.011 -0.011 0.022
C23C 0.068 0.037 0.078 -0.004 -0.013 0.016
C1D 0.102 0.064 0.099 0.011 -0.033 0.021
C2D 0.065 0.057 0.062 -0.002 -0.011 0.019
C3D 0.056 0.046 0.056 -0.009 0.002 0.029
C4D 0.058 0.072 0.090 0.003 0.003 -0.004
C5D 0.077 0.086 0.076 0.009 -0.036 -0.001
C6D 0.084 0.108 0.071 0.009 -0.011 0.063
C7D 0.071 0.061 0.084 -0.001 -0.002 0.032
C8D 0.062 0.066 0.092 0.019 0.005 0.038
C9D 0.087 0.094 0.108 0.031 0.002 0.062
C10D 0.079 0.061 0.138 0.005 -0.019 0.024
C11D 0.052 0.058 0.060 0.021 0.002 0.002
C1E 0.081 0.117 0.115 0.026 -0.009 0.062
C2E 0.056 0.088 0.060 0.008 -0.004 0.044
C3E 0.080 0.073 0.051 0.022 0.009 0.051
C4E 0.120 0.108 0.123 -0.035 -0.056 0.087
C5E 0.096 0.151 0.127 0.015 -0.020 0.065
C6E 0.067 0.063 0.033 0.018 0.011 0.030
C7E 0.052 0.056 0.107 0.016 0.007 0.024
C8E 0.052 0.045 0.045 0.012 -0.010 0.029
C9E 0.067 0.069 0.074 0.019 0.024 0.027
C10E 0.042 0.074 0.061 0.000 -0.020 0.033
C11E 0.038 0.028 0.053 0.013 0.002 0.001
C12E 0.037 0.047 0.063 0.007 0.010 0.013
C13E 0.045 0.060 0.089 0.012 0.000 0.033
C14E 0.072 0.058 0.060 0.005 0.008 0.050
C15E 0.044 0.074 0.072 0.028 0.001 0.029
C16E 0.058 0.055 0.080 0.009 -0.003 0.024
C17E 0.064 0.066 0.075 0.017 0.000 0.028
C18E 0.067 0.073 0.079 -0.009 -0.015 0.047
C19E 0.061 0.105 0.078 -0.006 -0.008 0.040
C20E 0.103 0.140 0.089 0.008 -0.011 0.065
C21E 0.101 0.095 0.121 -0.025 -0.034 0.062
C22E 0.064 0.068 0.099 0.002 -0.010 0.032
C23E 0.067 0.055 0.122 -0.003 -0.021 0.043
C1F 0.083 0.086 0.125 0.001 0.046 0.052
C2F 0.058 0.057 0.137 0.025 0.034 0.028
C3F 0.089 0.072 0.040 0.006 0.006 0.048
C4F 0.135 0.135 0.117 -0.030 -0.050 0.098
C5F 0.133 0.121 0.095 -0.037 -0.069 0.077
C6F 0.068 0.061 0.113 0.002 0.027 0.029
C7F 0.062 0.072 0.101 0.004 0.018 0.024
C8F 0.086 0.074 0.056 -0.013 -0.017 0.055
C9F 0.055 0.066 0.074 0.022 0.008 0.032
C10F 0.088 0.062 0.054 0.008 0.002 0.049
C11F 0.030 0.107 0.060 -0.041 -0.012 0.039
C12F 0.078 0.063 0.061 0.012 0.015 0.041
C13F 0.094 0.067 0.088 -0.010 -0.017 0.050
C14F 0.064 0.082 0.064 0.009 -0.011 0.054
C15F 0.093 0.098 0.132 0.065 0.031 0.074
C16F 0.080 0.046 0.114 0.029 0.016 0.032
C17F 0.084 0.070 0.068 -0.003 -0.003 0.056
C18F 0.066 0.068 0.090 -0.006 -0.025 0.043
C19F 0.124 0.170 0.066 -0.010 -0.013 0.116
C20F 0.151 0.139 0.067 -0.032 -0.034 0.105
C21F 0.150 0.065 0.071 -0.001 -0.007 0.061
C22F 0.092 0.079 0.107 0.026 -0.016 0.049
C23F 0.072 0.137 0.064 0.012 -0.013 0.055
C1G 0.088 0.130 0.164 0.027 -0.056 0.022
C2G 0.077 0.087 0.149 0.044 0.023 0.058
C3G 0.060 0.068 0.086 0.025 0.000 0.034
C4G 0.099 0.058 0.091 -0.005 -0.053 0.031
C5G 0.056 0.069 0.178 0.036 0.006 0.024
C6G 0.094 0.066 0.131 0.003 -0.030 0.036
C7G 0.061 0.075 0.048 -0.001 -0.004 0.027
C8G 0.056 0.046 0.068 0.005 -0.010 0.005
C9G 0.065 0.066 0.077 -0.006 -0.016 0.029
C10G 0.096 0.037 0.069 0.000 -0.028 0.027
C11G 0.043 0.046 0.092 -0.009 0.003 0.020
C12G 0.066 0.083 0.108 0.032 -0.005 0.046
C13G 0.067 0.101 0.075 0.032 0.003 0.057
C14G 0.052 0.074 0.050 -0.009 -0.023 0.043
C15G 0.087 0.067 0.068 0.004 0.003 0.054
C16G 0.093 0.100 0.078 0.019 0.020 0.073
C17G 0.059 0.063 0.085 -0.008 -0.025 0.029
C18G 0.088 0.059 0.057 -0.013 -0.025 0.056
C19G 0.092 0.114 0.071 -0.003 -0.026 0.055
C20G 0.110 0.096 0.112 0.020 -0.008 0.065
C21G 0.138 0.122 0.054 -0.008 -0.029 0.078
C22G 0.082 0.092 0.079 0.007 0.003 0.048
C23G 0.081 0.066 0.124 -0.017 -0.051 0.039
C1H 0.071 0.143 0.122 -0.031 -0.042 0.041
C2H 0.045 0.079 0.128 -0.013 -0.042 0.014
C3H 0.039 0.066 0.079 0.005 -0.006 0.023
C4H 0.080 0.053 0.117 -0.018 -0.010 0.028
C5H 0.065 0.097 0.141 0.014 0.016 0.023
C6H 0.086 0.097 0.101 0.017 -0.016 0.048
C7H 0.061 0.080 0.105 -0.003 -0.020 0.028
C8H 0.074 0.062 0.099 0.007 -0.020 0.036
C9H 0.068 0.130 0.108 -0.036 -0.017 0.061
C10H 0.045 0.067 0.111 0.031 -0.003 0.025
C11H 0.046 0.028 0.116 0.021 -0.021 0.016
C12H 0.079 0.099 0.055 0.002 -0.002 0.054
C13H 0.065 0.093 0.121 0.042 0.001 0.057
C14H 0.049 0.082 0.158 0.034 0.001 0.033
C15H 0.069 0.063 0.104 0.008 0.002 0.029
C16H 0.044 0.080 0.096 0.008 -0.006 0.023
C17H 0.107 0.115 0.110 0.038 0.035 0.084
C18H 0.106 0.086 0.079 -0.006 -0.031 0.064
C19H 0.085 0.088 0.117 0.023 -0.004 0.048
C20H 0.088 0.083 0.179 -0.022 -0.011 0.057
C21H 0.146 0.163 0.162 -0.058 -0.042 0.124
C22H 0.127 0.100 0.128 0.025 0.012 0.068
C23H 0.067 0.123 0.085 -0.003 -0.017 0.056
C1I 0.121 0.103 0.072 -0.008 0.011 0.080
C2I 0.075 0.084 0.079 0.042 0.036 0.059
C3I 0.068 0.069 0.065 -0.007 0.000 0.049
C4I 0.084 0.084 0.116 0.020 0.017 0.065
C5I 0.138 0.102 0.093 -0.031 -0.046 0.071
C6I 0.099 0.127 0.063 0.045 0.044 0.081
C7I 0.078 0.089 0.090 0.003 -0.017 0.049
C8I 0.063 0.046 0.058 0.003 -0.008 0.023
C9I 0.095 0.087 0.070 0.000 0.014 0.065
C10I 0.095 0.053 0.072 -0.013 -0.017 0.036
C11I 0.068 0.064 0.036 0.001 -0.007 0.048
C12I 0.068 0.067 0.071 -0.012 0.010 0.031
C13I 0.063 0.068 0.064 -0.029 -0.016 0.029
C14I 0.074 0.051 0.060 -0.011 -0.016 0.036
C15I 0.072 0.061 0.057 -0.017 -0.015 0.036
C16I 0.081 0.092 0.060 -0.034 -0.032 0.060
C17I 0.094 0.050 0.069 -0.012 -0.004 0.043
C18I 0.063 0.055 0.050 -0.022 -0.010 0.027
C19I 0.078 0.059 0.072 -0.008 -0.007 0.041
C20I 0.050 0.084 0.062 0.004 0.027 0.022
C21I 0.058 0.086 0.074 0.001 0.022 0.024
C22I 0.066 0.101 0.085 -0.023 -0.014 0.042
C23I 0.063 0.068 0.088 -0.031 0.008 0.029
C1J 0.086 0.072 0.072 0.008 0.009 0.024
C2J 0.099 0.084 0.091 0.025 0.017 0.071
C3J 0.054 0.055 0.051 0.012 0.004 0.033
C4J 0.095 0.061 0.070 0.013 0.004 0.038
C5J 0.175 0.124 0.051 -0.018 0.010 0.112
C6J 0.064 0.055 0.095 0.011 0.026 0.019
C7J 0.100 0.113 0.155 0.015 0.041 0.078
C8J 0.088 0.061 0.073 0.002 0.014 0.044
C9J 0.062 0.090 0.128 0.045 0.037 0.055
C10J 0.057 0.067 0.072 0.009 -0.013 0.001
C11J 0.096 0.103 0.069 -0.009 0.001 0.071
C1K 0.065 0.112 0.086 0.025 -0.007 0.041
C2K 0.120 0.066 0.095 -0.012 -0.036 0.067
C3K 0.084 0.078 0.057 0.003 0.012 0.043
C4K 0.130 0.227 0.103 0.026 0.005 0.133
C5K 0.134 0.209 0.094 -0.001 -0.007 0.021
C6K 0.119 0.085 0.149 -0.015 -0.079 0.049
C7K 0.153 0.089 0.155 -0.037 -0.082 0.083
C8K 0.088 0.133 0.082 0.032 0.010 0.081
C9K 0.135 0.073 0.121 0.033 0.021 0.043
C10K 0.059 0.084 0.104 0.025 -0.004 0.043
C11K 0.066 0.088 0.059 0.021 -0.013 0.029
C12K 0.072 0.102 0.101 0.025 -0.023 0.044
C13K 0.075 0.076 0.097 0.015 0.020 0.027
C14K 0.069 0.085 0.106 0.021 -0.002 0.039
C15K 0.081 0.084 0.112 0.028 -0.003 0.018
C16K 0.080 0.096 0.110 0.013 0.003 0.009
C17K 0.067 0.074 0.099 0.007 -0.003 0.030
C18K 0.074 0.073 0.106 0.027 -0.004 0.027
C19K 0.100 0.061 0.109 0.010 0.008 0.037
C20K 0.104 0.084 0.130 0.011 0.007 0.032
C21K 0.103 0.071 0.131 0.008 -0.008 0.037
C22K 0.113 0.064 0.113 0.010 0.005 0.013
C23K 0.094 0.133 0.160 0.035 0.004 0.080
C1L 0.069 0.072 0.107 0.013 0.006 0.023
C2L 0.068 0.069 0.082 0.028 0.001 0.032
C3L 0.072 0.082 0.046 0.032 0.013 0.039
C4L 0.077 0.133 0.130 0.000 -0.029 0.044
C5L 0.088 0.207 0.191 0.126 0.046 0.029
C6L 0.075 0.067 0.077 -0.008 0.009 0.030
C7L 0.078 0.083 0.067 -0.002 -0.003 0.050
C8L 0.062 0.046 0.064 -0.010 -0.020 0.040
C9L 0.075 0.085 0.093 -0.029 -0.041 0.056
C10L 0.050 0.111 0.045 -0.004 0.003 0.048
C11L 0.054 0.041 0.053 0.017 0.000 0.020
C12L 0.053 0.080 0.061 0.006 0.011 0.017
C13L 0.075 0.091 0.044 0.026 0.016 0.046
C14L 0.074 0.087 0.053 0.025 0.031 0.050
C15L 0.087 0.131 0.073 0.030 0.040 0.078
C16L 0.110 0.106 0.063 -0.004 0.031 0.057
C17L 0.079 0.074 0.038 0.006 0.019 0.053
C18L 0.036 0.076 0.109 0.042 0.035 0.026
C19L 0.068 0.099 0.048 -0.002 -0.004 0.038
C20L 0.094 0.113 0.076 0.037 0.026 0.079
C21L 0.093 0.100 0.099 0.002 0.015 0.062
C22L 0.093 0.095 0.091 0.032 0.021 0.073
C23L 0.090 0.097 0.075 0.012 0.014 0.061
Fe1 0.047 0.040 0.067 0.009 0.009 0.023
Fe2 0.074 0.062 0.055 -0.006 -0.012 0.043
Fe3 0.058 0.071 0.090 0.011 -0.018 0.030
Fe4 0.054 0.076 0.054 0.007 0.001 0.038
N1A 0.045 0.029 0.088 0.002 0.001 0.019
N2A 0.104 0.082 0.089 0.014 -0.028 0.065
N3A 0.068 0.064 0.054 0.013 0.022 0.042
N1B 0.060 0.056 0.076 -0.012 -0.026 0.031
N2B 0.059 0.062 0.104 0.003 -0.013 0.029
N3B 0.069 0.062 0.051 0.013 0.004 0.049
N1C 0.061 0.038 0.081 0.005 0.021 0.027
N2C 0.055 0.037 0.104 0.011 0.015 0.026
N3C 0.043 0.045 0.070 0.006 0.015 0.016
N1D 0.056 0.059 0.084 0.010 -0.003 0.026
N2D 0.088 0.102 0.058 0.004 -0.008 0.060
N3D 0.047 0.065 0.092 0.008 -0.008 0.020
N1E 0.035 0.055 0.045 -0.002 0.005 0.031
N2E 0.044 0.062 0.073 0.020 0.005 0.021
N3E 0.049 0.088 0.055 -0.011 -0.004 0.040
N1F 0.047 0.058 0.053 -0.007 -0.001 0.028
N2F 0.042 0.053 0.057 -0.005 0.007 0.014
N3F 0.073 0.073 0.063 -0.004 -0.002 0.048
N1G 0.054 0.069 0.078 -0.019 -0.014 0.043
N2G 0.074 0.086 0.070 -0.023 -0.038 0.043
N3G 0.078 0.061 0.048 -0.017 -0.040 0.030
N1H 0.057 0.081 0.100 0.009 -0.015 0.040
N2H 0.061 0.063 0.109 0.005 -0.017 0.024
N3H 0.049 0.076 0.082 -0.004 -0.017 0.034
N1I 0.058 0.060 0.049 0.006 0.005 0.032
N2I 0.035 0.055 0.071 -0.007 0.000 0.019
N3I 0.065 0.063 0.039 0.000 0.012 0.030
N1J 0.042 0.075 0.059 0.028 0.005 0.026
N2J 0.059 0.082 0.071 -0.001 -0.006 0.030
N3J 0.045 0.071 0.062 0.004 0.011 0.026
N1K 0.063 0.064 0.130 -0.015 -0.037 0.031
N2K 0.118 0.083 0.068 -0.020 -0.044 0.059
N3K 0.068 0.079 0.126 0.041 -0.025 0.034
N1L 0.039 0.055 0.082 0.009 0.002 0.015
N2L 0.061 0.069 0.073 0.019 0.003 0.041
N3L 0.062 0.092 0.071 0.034 0.024 0.047
O1A 0.148 0.058 0.077 0.011 -0.006 0.056
O1B 0.089 0.106 0.152 -0.044 -0.052 0.063
O1C 0.075 0.065 0.183 0.008 0.007 0.032
O1D 0.069 0.114 0.090 0.013 0.008 0.045
O1E 0.049 0.093 0.065 0.006 0.002 0.032
O1F 0.117 0.054 0.121 -0.002 0.048 0.037
O1G 0.100 0.077 0.078 0.002 -0.029 0.022
O1H 0.061 0.105 0.120 0.026 -0.008 0.034
O1I 0.115 0.136 0.118 0.050 0.042 0.101
O1J 0.084 0.087 0.094 0.034 0.016 0.024
O1K 0.136 0.103 0.121 -0.030 -0.028 0.067
O1L 0.081 0.087 0.076 0.017 0.014 0.054
S1A 0.090 0.081 0.062 0.007 0.005 0.054
O2A 0.124 0.108 0.085 0.010 0.017 0.065
O3A 0.191 0.101 0.114 0.019 0.004 0.088
O4A 0.120 0.131 0.082 0.010 0.032 0.080
C24A 0.101 0.223 0.238 0.055 0.048 0.085
F1A 0.193 0.213 0.267 0.030 -0.102 0.108
F2A 0.259 0.147 0.364 0.003 -0.125 0.050
F3A 0.124 0.280 0.320 0.077 0.007 0.069
S1C 0.055 0.068 0.123 -0.011 -0.006 0.030
O2C 0.051 0.064 0.156 -0.018 0.020 0.012
O3C 0.092 0.096 0.136 -0.016 -0.015 0.062
O4C 0.050 0.072 0.175 0.008 -0.027 0.027
C24C 0.086 0.105 0.143 0.006 0.003 0.047
F1C 0.134 0.116 0.197 0.023 0.018 0.033
F2C 0.143 0.170 0.196 0.039 0.082 0.093
F3C 0.128 0.154 0.127 -0.038 -0.015 0.048
S1D 0.082 0.090 0.072 0.005 -0.002 0.047
O2D 0.087 0.090 0.095 0.024 -0.001 0.044
O3D 0.103 0.093 0.129 0.014 -0.013 0.049
O4D 0.073 0.124 0.109 0.005 -0.023 0.024
C24D 0.329 0.139 0.137 0.047 0.050 0.163
F1D 0.249 0.391 0.140 -0.009 0.041 0.230
F2D 0.243 0.233 0.190 -0.020 -0.007 0.179
F3D 0.092 0.297 0.263 0.021 0.050 0.090
S1E 0.062 0.119 0.069 0.020 0.005 0.046
O2E 0.068 0.145 0.063 0.000 -0.014 0.060
O3E 0.055 0.174 0.098 0.036 -0.005 0.026
O4E 0.079 0.185 0.092 0.049 0.018 0.086
C24E 0.125 0.178 0.137 -0.030 0.016 0.067
F1E 0.170 0.194 0.300 0.038 -0.017 0.011
F2E 0.192 0.171 0.117 0.047 0.019 0.097
F3E 0.246 0.154 0.151 -0.016 0.003 0.102
S1F 0.088 0.062 0.092 0.011 0.017 0.031
O2F 0.109 0.064 0.119 0.006 0.005 0.047
O3F 0.135 0.089 0.116 0.024 -0.008 0.021
O4F 0.281 0.129 0.126 0.035 0.096 0.140
C24F 0.100 0.078 0.074 0.011 0.053 0.036
F1F 0.148 0.104 0.123 0.032 0.039 0.076
F2F 0.097 0.146 0.213 0.065 0.029 0.075
F3F 0.122 0.112 0.080 0.008 0.014 0.064
S1B 0.058 0.048 0.070 0.005 0.002 0.037
O2B 0.094 0.077 0.077 0.012 -0.031 0.017
O3B 0.084 0.096 0.070 0.005 -0.007 0.026
O4B 0.089 0.058 0.078 0.003 0.000 0.047
C24B 0.085 0.072 0.106 0.008 -0.026 0.049
F1B 0.077 0.113 0.138 0.035 0.024 0.015
F2B 0.113 0.117 0.156 -0.052 -0.052 0.061
F3B 0.074 0.084 0.106 -0.010 -0.009 0.047
S1Y 0.077 0.075 0.086 -0.007 0.002 0.030
O2Y 0.103 0.073 0.115 -0.005 -0.006 0.010
O3Y 0.076 0.093 0.070 0.016 -0.007 0.035
O4Y 0.092 0.109 0.115 -0.005 0.001 0.034
C24Y 0.091 0.094 0.110 -0.003 -0.013 0.043
F1Y 0.075 0.108 0.159 0.034 -0.005 0.039
F2Y 0.101 0.110 0.124 -0.031 -0.025 0.050
F3Y 0.123 0.075 0.124 0.024 -0.024 -0.004
S1H 0.076 0.099 0.086 -0.025 -0.016 0.056
O2H 0.080 0.068 0.110 0.007 0.020 0.057
O3H 0.107 0.104 0.121 -0.035 -0.025 0.059
O4H 0.098 0.100 0.086 -0.011 -0.012 0.049
C24H 0.107 0.112 0.109 -0.020 -0.013 0.055
F1H 0.145 0.136 0.129 -0.035 -0.058 0.090
F2H 0.122 0.158 0.177 -0.028 -0.029 0.064
F3H 0.132 0.112 0.122 0.007 0.024 0.011
S1S 0.083 0.084 0.089 -0.018 -0.010 0.043
O2S 0.081 0.096 0.098 0.002 0.006 0.043
O3S 0.100 0.113 0.124 -0.024 -0.025 0.051
O4S 0.122 0.102 0.099 -0.036 0.023 0.006
C24S 0.107 0.130 0.115 -0.018 -0.030 0.052
F1S 0.142 0.155 0.111 -0.027 -0.064 0.077
F2S 0.087 0.186 0.155 0.001 -0.030 0.080
F3S 0.133 0.174 0.080 -0.005 -0.009 0.026
C12J 0.076 0.104 0.084 -0.004 -0.007 0.052
C13J 0.080 0.085 0.078 -0.005 0.000 0.044
C14J 0.081 0.086 0.073 -0.014 0.000 0.047
C15J 0.074 0.090 0.077 -0.003 -0.012 0.049
C16J 0.087 0.078 0.090 0.012 -0.020 0.043
C17J 0.098 0.090 0.086 -0.003 -0.008 0.039
C22J 0.096 0.098 0.088 0.009 -0.018 0.035
C21J 0.089 0.087 0.091 0.001 -0.009 0.045
C20J 0.092 0.094 0.122 0.011 0.000 0.043
C19J 0.084 0.084 0.083 0.005 0.013 0.046
C18J 0.084 0.073 0.074 0.007 0.003 0.053
C23J 0.105 0.109 0.104 -0.036 0.001 0.030
C12D 0.067 0.061 0.071 0.013 -0.011 0.023
C13D 0.087 0.088 0.080 -0.011 -0.008 0.038
C14D 0.070 0.072 0.077 -0.001 -0.003 0.041
C15D 0.086 0.099 0.096 -0.003 -0.014 0.049
C16D 0.085 0.091 0.086 -0.010 -0.008 0.056
C17D 0.110 0.098 0.098 0.002 -0.002 0.042
C18D 0.091 0.095 0.081 0.000 0.000 0.055
C19D 0.100 0.103 0.106 0.015 0.002 0.057
C20D 0.106 0.111 0.112 0.008 -0.002 0.055
C21D 0.124 0.119 0.120 0.013 0.003 0.045
C22D 0.113 0.119 0.114 0.014 0.000 0.046
C23D 0.064 0.091 0.076 0.008 -0.028 0.028
C12B 0.071 0.083 0.055 -0.010 -0.007 0.029
C13B 0.075 0.070 0.070 0.010 0.000 0.033
C14B 0.078 0.081 0.078 0.019 -0.003 0.027
C15B 0.088 0.082 0.084 -0.003 0.009 0.050
C16B 0.083 0.083 0.077 -0.006 0.010 0.042
C17B 0.070 0.075 0.081 0.003 0.010 0.038
C18B 0.070 0.075 0.088 0.011 0.007 0.041
C19B 0.097 0.084 0.095 -0.006 -0.004 0.053
C20B 0.100 0.081 0.112 0.006 0.002 0.030
C21B 0.082 0.092 0.101 0.008 -0.003 0.040
C22B 0.088 0.082 0.097 0.000 0.000 0.031
C23B 0.115 0.062 0.083 -0.007 -0.022 0.046

loop_
_atom_type_symbol
_atom_type_description
_atom_type_scat_dispersion_real
_atom_type_scat_dispersion_imag
_atom_type_scat_source
C C 0.0033 0.0016 'International Tables Vol C Tables 4.2.6.8 and 6.1.1.4'
H H 0.0000 0.0000 'International Tables Vol C Tables 4.2.6.8 and 6.1.1.4'
N N 0.0061 0.0033 'International Tables Vol C Tables 4.2.6.8 and 6.1.1.4'
O O 0.0106 0.0060 'International Tables Vol C Tables 4.2.6.8 and 6.1.1.4'
F F 0.0171 0.0103 'International Tables Vol C Tables 4.2.6.8 and 6.1.1.4'
S S 0.1246 0.1234 'International Tables Vol C Tables 4.2.6.8 and 6.1.1.4'
Fe Fe 0.3463 0.8444 'International Tables Vol C Tables 4.2.6.8 and 6.1.1.4'

loop_
_geom_angle_atom_site_label_1
_geom_angle_atom_site_label_2
_geom_angle_atom_site_label_3
_geom_angle
C2A C1A C1B 123.1(15)
C2A C1A H1AA 118.5
C1B C1A H1AA 118.5
C1A C2A O1A 122.7(14)
C1A C2A C3A 115.7(14)
O1A C2A C3A 121.5(14)
C3B C3A C4A 119.7(15)
C3B C3A C2A 121.3(13)
C4A C3A C2A 118.9(14)
C5A C4A C3A 121.5(18)
C5A C4A H4AA 119.3
C3A C4A H4AA 119.3
C4A C5A C5B 117.3(19)
C4A C5A H5AA 121.4
C5B C5A H5AA 121.4
O1A C6A C7A 109.8(15)
O1A C6A H6AA 109.7
C7A C6A H6AA 109.7
O1A C6A H6AB 109.7
C7A C6A H6AB 109.7
H6AA C6A H6AB 108.2
N2A C7A C6A 106.8(14)
N2A C7A H7AA 110.4
C6A C7A H7AA 110.4
N2A C7A H7AB 110.4
C6A C7A H7AB 110.4
H7AA C7A H7AB 108.6
N1A C8A N2A 110.2(13)
N1A C8A C11A 121.3(12)
N2A C8A C11A 128.5(13)
C10A C9A N2A 113.6(15)
C10A C9A H9AA 123.2
N2A C9A H9AA 123.2
C9A C10A N1A 103.5(13)
C9A C10A H10A 128.2
N1A C10A H10A 128.2
N3A C11A C8A 111.3(12)
N3A C11A H11A 124.3
C8A C11A H11A 124.3
N3A C12A C14A 112.5(11)
N3A C12A C23A 115.5(13)
C14A C12A C23A 107.7(12)
N3A C12A H12A 106.9
C14A C12A H12A 106.9
C23A C12A H12A 106.9
C14A C13A C18A 123.0(14)
C14A C13A H13A 118.5
C18A C13A H13A 118.5
C13A C14A C15A 117.2(15)
C13A C14A C12A 124.2(15)
C15A C14A C12A 118.3(14)
C16A C15A C14A 122.3(15)
C16A C15A H15A 118.9
C14A C15A H15A 118.9
C17A C16A C15A 118.3(15)
C17A C16A H16A 120.8
C15A C16A H16A 120.8
C16A C17A C22A 118.6(15)
C16A C17A C18A 121.6(15)
C22A C17A C18A 119.7(14)
C19A C18A C13A 126.8(15)
C19A C18A C17A 115.8(14)
C13A C18A C17A 117.4(13)
C18A C19A C20A 122.1(16)
C18A C19A H19A 118.9
C20A C19A H19A 118.9
C21A C20A C19A 121.5(17)
C21A C20A H20A 119.3
C19A C20A H20A 119.3
C20A C21A C22A 120.9(18)
C20A C21A H21A 119.6
C22A C21A H21A 119.6
C21A C22A C17A 119.5(17)
C21A C22A H22A 120.3
C17A C22A H22A 120.3
C12A C23A H23A 109.5
C12A C23A H23B 109.5
H23A C23A H23B 109.5
C12A C23A H23C 109.5
H23A C23A H23C 109.5
H23B C23A H23C 109.5
C2B C1B C1A 117.7(16)
C2B C1B H1BA 121.1
C1A C1B H1BA 121.1
C3B C2B C1B 121.8(14)
C3B C2B O1B 120.8(14)
C1B C2B O1B 117.3(16)
C2B C3B C3A 120.3(14)
C2B C3B C4B 122.4(16)
C3A C3B C4B 117.4(15)
C5B C4B C3B 121(2)
C5B C4B H4BA 119.5
C3B C4B H4BA 119.5
C4B C5B C5A 123(2)
C4B C5B H5BA 118.5
C5A C5B H5BA 118.5
O1B C6B C7B 108.2(15)
O1B C6B H6BA 110.1
C7B C6B H6BA 110.1
O1B C6B H6BB 110.1
C7B C6B H6BB 110.1
H6BA C6B H6BB 108.4
N2B C7B C6B 113.4(15)
N2B C7B H7BA 108.9
C6B C7B H7BA 108.9
N2B C7B H7BB 108.9
C6B C7B H7BB 108.9
H7BA C7B H7BB 107.7
N1B C8B C11B 120.9(15)
N1B C8B N2B 110.4(15)
C11B C8B N2B 128.8(15)
N2B C9B C10B 112.4(16)
N2B C9B H9BA 123.8
C10B C9B H9BA 123.8
N1B C10B C9B 102.0(16)
N1B C10B H10B 129.0
C9B C10B H10B 129.0
N3B C11B C8B 113.7(15)
N3B C11B H11B 123.1
C8B C11B H11B 123.1
C1D C1C C2C 120.0(18)
C1D C1C H1CA 120.0
C2C C1C H1CA 120.0
C1C C2C C3C 123.4(16)
C1C C2C O1C 121.4(17)
C3C C2C O1C 115.2(16)
C2C C3C C4C 128.4(15)
C2C C3C C3D 116.0(14)
C4C C3C C3D 115.5(13)
C5C C4C C3C 117.2(15)
C5C C4C H4CA 121.4
C3C C4C H4CA 121.4
C5D C5C C4C 125.7(19)
C5D C5C H5CA 117.2
C4C C5C H5CA 117.2
O1C C6C C7C 105.2(13)
O1C C6C H6CA 110.7
C7C C6C H6CA 110.7
O1C C6C H6CB 110.7
C7C C6C H6CB 110.7
H6CA C6C H6CB 108.8
N2C C7C C6C 107.7(15)
N2C C7C H7CA 110.2
C6C C7C H7CA 110.2
N2C C7C H7CB 110.2
C6C C7C H7CB 110.2
H7CA C7C H7CB 108.5
N1C C8C N2C 111.9(12)
N1C C8C C11C 115.9(12)
N2C C8C C11C 132.2(13)
N2C C9C C10C 110.8(15)
N2C C9C H9CA 124.6
C10C C9C H9CA 124.6
N1C C10C C9C 104.5(15)
N1C C10C H10C 127.7
C9C C10C H10C 127.7
N3C C11C C8C 115.0(12)
N3C C11C H11C 122.5
C8C C11C H11C 122.5
C23C C12C N3C 116.7(12)
C23C C12C C14C 111.3(11)
N3C C12C C14C 108.4(10)
C23C C12C H12B 106.6
N3C C12C H12B 106.6
C14C C12C H12B 106.6
C14C C13C C18C 119.9(13)
C14C C13C H13B 120.0
C18C C13C H13B 120.0
C13C C14C C15C 121.5(12)
C13C C14C C12C 124.3(11)
C15C C14C C12C 114.2(11)
C16C C15C C14C 115.4(13)
C16C C15C H15B 122.3
C14C C15C H15B 122.3
C17C C16C C15C 126.3(14)
C17C C16C H16B 116.8
C15C C16C H16B 116.8
C16C C17C C18C 116.2(14)
C16C C17C C22C 128.1(15)
C18C C17C C22C 115.7(15)
C13C C18C C17C 120.4(15)
C13C C18C C19C 123.1(14)
C17C C18C C19C 116.3(13)
C20C C19C C18C 123.4(16)
C20C C19C H19B 118.3
C18C C19C H19B 118.3
C19C C20C C21C 119.8(16)
C19C C20C H20B 120.1
C21C C20C H20B 120.1
C22C C21C C20C 118.1(15)
C22C C21C H21B 121.0
C20C C21C H21B 121.0
C21C C22C C17C 125.9(16)
C21C C22C H22B 117.0
C17C C22C H22B 117.0
C12C C23C H23D 109.5
C12C C23C H23E 109.5
H23D C23C H23E 109.5
C12C C23C H23F 109.5
H23D C23C H23F 109.5
H23E C23C H23F 109.5
C1C C1D C2D 126.1(19)
C1C C1D H1DA 117.0
C2D C1D H1DA 117.0
O1D C2D C1D 128.6(15)
O1D C2D C3D 112.8(12)
C1D C2D C3D 118.4(15)
C4D C3D C2D 125.7(14)
C4D C3D C3C 118.2(14)
C2D C3D C3C 116.0(12)
C3D C4D C5D 125.6(16)
C3D C4D H4DA 117.2
C5D C4D H4DA 117.2
C5C C5D C4D 117.4(17)
C5C C5D H5DA 121.3
C4D C5D H5DA 121.3
C7D C6D O1D 107.9(12)
C7D C6D H6DA 110.1
O1D C6D H6DA 110.1
C7D C6D H6DB 110.1
O1D C6D H6DB 110.1
H6DA C6D H6DB 108.4
N2D C7D C6D 115.1(13)
N2D C7D H7DA 108.5
C6D C7D H7DA 108.5
N2D C7D H7DB 108.5
C6D C7D H7DB 108.5
H7DA C7D H7DB 107.5
N1D C8D N2D 114.7(15)
N1D C8D C11D 116.6(13)
N2D C8D C11D 128.6(15)
N2D C9D C10D 107.0(15)
N2D C9D H9DA 126.5
C10D C9D H9DA 126.5
C9D C10D N1D 108.7(17)
C9D C10D H10D 125.6
N1D C10D H10D 125.6
N3D C11D C8D 112.0(14)
N3D C11D H11D 124.0
C8D C11D H11D 124.0
C1F C1E C2E 124.6(17)
C1F C1E H1EA 117.7
C2E C1E H1EA 117.7
C3E C2E C1E 118.0(16)
C3E C2E O1E 116.9(12)
C1E C2E O1E 123.5(14)
C2E C3E C4E 122.3(15)
C2E C3E C3F 117.7(13)
C4E C3E C3F 119.9(14)
C3E C4E C5E 116.0(18)
C3E C4E H4EA 122.0
C5E C4E H4EA 122.0
C5F C5E C4E 123(2)
C5F C5E H5EA 118.7
C4E C5E H5EA 118.7
O1E C6E C7E 109.0(11)
O1E C6E H6EA 109.9
C7E C6E H6EA 109.9
O1E C6E H6EB 109.9
C7E C6E H6EB 109.9
H6EA C6E H6EB 108.3
N2E C7E C6E 109.9(12)
N2E C7E H7EA 109.7
C6E C7E H7EA 109.7
N2E C7E H7EB 109.7
C6E C7E H7EB 109.7
H7EA C7E H7EB 108.2
N1E C8E N2E 110.0(10)
N1E C8E C11E 117.2(11)
N2E C8E C11E 132.7(11)
C10E C9E N2E 108.6(14)
C10E C9E H9EA 125.7
N2E C9E H9EA 125.7
C9E C10E N1E 111.7(13)
C9E C10E H10E 124.1
N1E C10E H10E 124.1
N3E C11E C8E 114.3(11)
N3E C11E H11E 122.8
C8E C11E H11E 122.8
C14E C12E N3E 111.3(11)
C14E C12E C23E 112.8(11)
N3E C12E C23E 114.2(11)
C14E C12E H12C 105.9
N3E C12E H12C 105.9
C23E C12E H12C 105.9
C14E C13E C18E 123.0(14)
C14E C13E H13C 118.5
C18E C13E H13C 118.5
C13E C14E C15E 116.5(14)
C13E C14E C12E 123.0(13)
C15E C14E C12E 120.4(13)
C16E C15E C14E 124.3(15)
C16E C15E H15C 117.9
C14E C15E H15C 117.9
C15E C16E C17E 118.5(14)
C15E C16E H16C 120.7
C17E C16E H16C 120.7
C16E C17E C22E 122.1(15)
C16E C17E C18E 118.8(14)
C22E C17E C18E 118.7(15)
C13E C18E C19E 119.9(15)
C13E C18E C17E 118.4(15)
C19E C18E C17E 121.7(15)
C20E C19E C18E 116.1(17)
C20E C19E H19C 121.9
C18E C19E H19C 121.9
C21E C20E C19E 121(2)
C21E C20E H20C 119.5
C19E C20E H20C 119.5
C22E C21E C20E 122.1(19)
C22E C21E H21C 119.0
C20E C21E H21C 119.0
C21E C22E C17E 119.9(17)
C21E C22E H22C 120.1
C17E C22E H22C 120.1
C12E C23E H23G 109.5
C12E C23E H23H 109.5
H23G C23E H23H 109.5
C12E C23E H23I 109.5
H23G C23E H23I 109.5
H23H C23E H23I 109.5
C2F C1F C1E 119.1(16)
C2F C1F H1FA 120.5
C1E C1F H1FA 120.5
C1F C2F C3F 119.4(18)
C1F C2F O1F 121.7(15)
C3F C2F O1F 118.9(17)
C2F C3F C4F 122.5(16)
C2F C3F C3E 120.4(15)
C4F C3F C3E 116.7(14)
C5F C4F C3F 123.7(19)
C5F C4F H4FA 118.1
C3F C4F H4FA 118.1
C4F C5F C5E 120.8(19)
C4F C5F H5FA 119.6
C5E C5F H5FA 119.6
O1F C6F C7F 108.6(14)
O1F C6F H6FA 110.0
C7F C6F H6FA 110.0
O1F C6F H6FB 110.0
C7F C6F H6FB 110.0
H6FA C6F H6FB 108.4
N2F C7F C6F 109.3(13)
N2F C7F H7FA 109.8
C6F C7F H7FA 109.8
N2F C7F H7FB 109.8
C6F C7F H7FB 109.8
H7FA C7F H7FB 108.3
N2F C8F N1F 114.1(13)
N2F C8F C11F 133.1(13)
N1F C8F C11F 112.7(14)
C10F C9F N2F 108.2(12)
C10F C9F H9FA 125.9
N2F C9F H9FA 125.9
C9F C10F N1F 110.9(13)
C9F C10F H10F 124.6
N1F C10F H10F 124.6
N3F C11F C8F 120.0(12)
N3F C11F H11F 120.0
C8F C11F H11F 120.0
C23F C12F N3F 115.2(13)
C23F C12F C14F 109.6(12)
N3F C12F C14F 107.8(11)
C23F C12F H12D 108.0
N3F C12F H12D 108.0
C14F C12F H12D 108.0
C18F C13F C14F 123.7(17)
C18F C13F H13D 118.1
C14F C13F H13D 118.1
C13F C14F C15F 117.5(16)
C13F C14F C12F 126.6(14)
C15F C14F C12F 115.9(14)
C16F C15F C14F 118.8(18)
C16F C15F H15D 120.6
C14F C15F H15D 120.6
C15F C16F C17F 122.8(15)
C15F C16F H16D 118.6
C17F C16F H16D 118.6
C18F C17F C22F 121.6(15)
C18F C17F C16F 118.3(14)
C22F C17F C16F 119.9(15)
C13F C18F C17F 118.8(16)
C13F C18F C19F 124.6(18)
C17F C18F C19F 116.1(16)
C20F C19F C18F 121(2)
C20F C19F H19D 119.4
C18F C19F H19D 119.4
C21F C20F C19F 123.7(19)
C21F C20F H20D 118.1
C19F C20F H20D 118.1
C20F C21F C22F 116.8(17)
C20F C21F H21D 121.6
C22F C21F H21D 121.6
C17F C22F C21F 119.9(16)
C17F C22F H22D 120.0
C21F C22F H22D 120.0
C12F C23F H23J 109.5
C12F C23F H23K 109.5
H23J C23F H23K 109.5
C12F C23F H23L 109.5
H23J C23F H23L 109.5
H23K C23F H23L 109.5
C2G C1G C1H 133(2)
C2G C1G H1GA 113.6
C1H C1G H1GA 113.6
C1G C2G O1G 126(2)
C1G C2G C3G 112(2)
O1G C2G C3G 121.9(16)
C4G C3G C2G 119.3(16)
C4G C3G C3H 120.2(14)
C2G C3G C3H 120.5(15)
C5G C4G C3G 118.0(18)
C5G C4G H4GA 121.0
C3G C4G H4GA 121.0
C4G C5G C5H 129(2)
C4G C5G H5GA 115.3
C5H C5G H5GA 115.3
O1G C6G C7G 106.1(13)
O1G C6G H6GA 110.5
C7G C6G H6GA 110.5
O1G C6G H6GB 110.5
C7G C6G H6GB 110.5
H6GA C6G H6GB 108.7
N2G C7G C6G 111.3(13)
N2G C7G H7GA 109.4
C6G C7G H7GA 109.4
N2G C7G H7GB 109.4
C6G C7G H7GB 109.4
H7GA C7G H7GB 108.0
N1G C8G C11G 117.9(13)
N1G C8G N2G 110.1(13)
C11G C8G N2G 131.3(15)
C10G C9G N2G 105.6(14)
C10G C9G H9GA 127.2
N2G C9G H9GA 127.2
C9G C10G N1G 108.6(13)
C9G C10G H10G 125.7
N1G C10G H10G 125.7
N3G C11G C8G 114.5(13)
N3G C11G H11G 122.7
C8G C11G H11G 122.7
C14G C12G N3G 109.0(13)
C14G C12G C23G 114.5(12)
N3G C12G C23G 107.5(13)
C14G C12G H12E 108.6
N3G C12G H12E 108.6
C23G C12G H12E 108.6
C18G C13G C14G 119.4(15)
C18G C13G H13E 120.3
C14G C13G H13E 120.3
C15G C14G C13G 118.5(13)
C15G C14G C12G 117.8(13)
C13G C14G C12G 123.6(14)
C16G C15G C14G 123.0(16)
C16G C15G H15E 118.5
C14G C15G H15E 118.5
C17G C16G C15G 117.7(16)
C17G C16G H16E 121.2
C15G C16G H16E 121.2
C16G C17G C22G 122.6(17)
C16G C17G C18G 121.0(15)
C22G C17G C18G 116.4(14)
C13G C18G C19G 121.4(16)
C13G C18G C17G 120.2(14)
C19G C18G C17G 117.8(14)
C20G C19G C18G 120.8(19)
C20G C19G H19E 119.6
C18G C19G H19E 119.6
C21G C20G C19G 122(2)
C21G C20G H20E 118.9
C19G C20G H20E 118.9
C20G C21G C22G 118.3(18)
C20G C21G H21E 120.9
C22G C21G H21E 120.9
C21G C22G C17G 124.4(18)
C21G C22G H22E 117.8
C17G C22G H22E 117.8
C12G C23G H23M 109.5
C12G C23G H23N 109.5
H23M C23G H23N 109.5
C12G C23G H23O 109.5
H23M C23G H23O 109.5
H23N C23G H23O 109.5
C2H C1H C1G 114(2)
C2H C1H H1HA 123.1
C1G C1H H1HA 123.1
O1H C2H C1H 123.6(19)
O1H C2H C3H 114.7(13)
C1H C2H C3H 121.7(19)
C4H C3H C2H 124.3(16)
C4H C3H C3G 116.8(14)
C2H C3H C3G 118.7(13)
C3H C4H C5H 125.3(17)
C3H C4H H4HA 117.4
C5H C4H H4HA 117.4
C5G C5H C4H 110.1(18)
C5G C5H H5HA 124.9
C4H C5H H5HA 124.9
O1H C6H C7H 108.6(14)
O1H C6H H6HA 110.0
C7H C6H H6HA 110.0
O1H C6H H6HB 110.0
C7H C6H H6HB 110.0
H6HA C6H H6HB 108.4
N2H C7H C6H 111.6(14)
N2H C7H H7HA 109.3
C6H C7H H7HA 109.3
N2H C7H H7HB 109.3
C6H C7H H7HB 109.3
H7HA C7H H7HB 108.0
N1H C8H N2H 109.2(13)
N1H C8H C11H 117.9(14)
N2H C8H C11H 132.6(14)
C10H C9H N2H 108.1(16)
C10H C9H H9HA 126.0
N2H C9H H9HA 126.0
C9H C10H N1H 108.7(14)
C9H C10H H10H 125.7
N1H C10H H10H 125.7
N3H C11H C8H 115.5(12)
N3H C11H H11H 122.2
C8H C11H H11H 122.2
C23H C12H N3H 117.4(14)
C23H C12H C14H 110.9(14)
N3H C12H C14H 112.0(12)
C23H C12H H12F 105.1
N3H C12H H12F 105.1
C14H C12H H12F 105.1
C14H C13H C18H 118.9(18)
C14H C13H H13F 120.6
C18H C13H H13F 120.6
C13H C14H C15H 124(2)
C13H C14H C12H 119.9(17)
C15H C14H C12H 115.1(16)
C16H C15H C14H 117.4(17)
C16H C15H H15F 121.3
C14H C15H H15F 121.3
C17H C16H C15H 123.2(17)
C17H C16H H16F 118.4
C15H C16H H16F 118.4
C16H C17H C18H 122.1(19)
C16H C17H C22H 130.5(19)
C18H C17H C22H 107.4(19)
C19H C18H C13H 122.8(19)
C19H C18H C17H 123.0(19)
C13H C18H C17H 113.4(16)
C18H C19H C20H 124(2)
C18H C19H H19F 118.1
C20H C19H H19F 118.1
C21H C20H C19H 119(2)
C21H C20H H20F 120.4
C19H C20H H20F 120.4
C20H C21H C22H 120(2)
C20H C21H H21F 120.0
C22H C21H H21F 120.0
C21H C22H C17H 126(2)
C21H C22H H22F 116.8
C17H C22H H22F 116.8
C12H C23H H23P 109.5
C12H C23H H23Q 109.5
H23P C23H H23Q 109.5
C12H C23H H23R 109.5
H23P C23H H23R 109.5
H23Q C23H H23R 109.5
C1J C1I C2I 125.2(18)
C1J C1I H1IA 117.4
C2I C1I H1IA 117.4
C1I C2I C3I 120.4(14)
C1I C2I O1I 123.6(17)
C3I C2I O1I 115.9(15)
C4I C3I C3J 114.2(15)
C4I C3I C2I 128.3(16)
C3J C3I C2I 117.5(14)
C5I C4I C3I 127.2(19)
C5I C4I H4IA 116.4
C3I C4I H4IA 116.4
C4I C5I C5J 117(2)
C4I C5I H5IA 121.3
C5J C5I H5IA 121.3
O1I C6I C7I 103.1(12)
O1I C6I H6IA 111.2
C7I C6I H6IA 111.2
O1I C6I H6IB 111.2
C7I C6I H6IB 111.2
H6IA C6I H6IB 109.1
N2I C7I C6I 111.2(13)
N2I C7I H7IA 109.4
C6I C7I H7IA 109.4
N2I C7I H7IB 109.4
C6I C7I H7IB 109.4
H7IA C7I H7IB 108.0
N1I C8I N2I 114.3(12)
N1I C8I C11I 113.8(12)
N2I C8I C11I 131.8(13)
C10I C9I N2I 108.8(13)
C10I C9I H9IA 125.6
N2I C9I H9IA 125.6
C9I C10I N1I 108.1(13)
C9I C10I H10I 126.0
N1I C10I H10I 126.0
N3I C11I C8I 115.8(12)
N3I C11I H11I 122.1
C8I C11I H11I 122.1
N3I C12I C23I 113.3(12)
N3I C12I C14I 111.5(11)
C23I C12I C14I 110.0(12)
N3I C12I H12G 107.2
C23I C12I H12G 107.2
C14I C12I H12G 107.2
C14I C13I C18I 119.6(14)
C14I C13I H13G 120.2
C18I C13I H13G 120.2
C13I C14I C15I 120.8(14)
C13I C14I C12I 120.6(13)
C15I C14I C12I 118.2(13)
C16I C15I C14I 120.2(14)
C16I C15I H15G 119.9
C14I C15I H15G 119.9
C17I C16I C15I 118.6(14)
C17I C16I H16G 120.7
C15I C16I H16G 120.7
C16I C17I C18I 124.4(15)
C16I C17I C22I 115.9(14)
C18I C17I C22I 119.7(14)
C19I C18I C17I 120.3(13)
C19I C18I C13I 123.5(13)
C17I C18I C13I 116.1(13)
C20I C19I C18I 120.2(14)
C20I C19I H19G 119.9
C18I C19I H19G 119.9
C21I C20I C19I 121.7(15)
C21I C20I H20G 119.2
C19I C20I H20G 119.2
C20I C21I C22I 124.2(15)
C20I C21I H21G 117.9
C22I C21I H21G 117.9
C21I C22I C17I 113.7(14)
C21I C22I H22G 123.1
C17I C22I H22G 123.1
C12I C23I H23S 109.5
C12I C23I H23T 109.5
H23S C23I H23T 109.5
C12I C23I H23U 109.5
H23S C23I H23U 109.5
H23T C23I H23U 109.5
C1I C1J C2J 114.9(17)
C1I C1J H1JA 122.6
C2J C1J H1JA 122.6
C3J C2J C1J 125.3(16)
C3J C2J O1J 115.1(15)
C1J C2J O1J 119.2(16)
C4J C3J C2J 125.2(15)
C4J C3J C3I 118.0(14)
C2J C3J C3I 116.7(14)
C3J C4J C5J 127.0(17)
C3J C4J H4JA 116.5
C5J C4J H4JA 116.5
C4J C5J C5I 116.0(17)
C4J C5J H5JA 122.0
C5I C5J H5JA 122.0
O1J C6J C7J 108.1(14)
O1J C6J H6JA 110.1
C7J C6J H6JA 110.1
O1J C6J H6JB 110.1
C7J C6J H6JB 110.1
H6JA C6J H6JB 108.4
N2J C7J C6J 113.0(14)
N2J C7J H7JA 109.0
C6J C7J H7JA 109.0
N2J C7J H7JB 109.0
C6J C7J H7JB 109.0
H7JA C7J H7JB 107.8
N1J C8J N2J 107.9(14)
N1J C8J C11J 119.9(14)
N2J C8J C11J 132.3(14)
N2J C9J C10J 114.6(17)
N2J C9J H9JA 122.7
C10J C9J H9JA 122.7
C9J C10J N1J 103.6(16)
C9J C10J H10J 128.2
N1J C10J H10J 128.2
N3J C11J C8J 111.3(14)
N3J C11J H11J 124.4
C8J C11J H11J 124.4
C1L C1K C2K 118.4(16)
C1L C1K H1KA 120.8
C2K C1K H1KA 120.8
C3K C2K O1K 123.2(18)
C3K C2K C1K 120.4(14)
O1K C2K C1K 115.5(16)
C2K C3K C3L 119.6(15)
C2K C3K C4K 125.1(18)
C3L C3K C4K 115.3(16)
C5K C4K C3K 128(3)
C5K C4K H4KA 116.2
C3K C4K H4KA 116.2
C4K C5K C5L 117(3)
C4K C5K H5KA 121.3
C5L C5K H5KA 121.3
O1K C6K C7K 106.8(14)
O1K C6K H6KA 110.4
C7K C6K H6KA 110.4
O1K C6K H6KB 110.4
C7K C6K H6KB 110.4
H6KA C6K H6KB 108.6
N2K C7K C6K 108.5(17)
N2K C7K H7KA 110.0
C6K C7K H7KA 110.0
N2K C7K H7KB 110.0
C6K C7K H7KB 110.0
H7KA C7K H7KB 108.4
N1K C8K N2K 108.0(17)
N1K C8K C11K 112.8(19)
N2K C8K C11K 139.2(18)
N2K C9K C10K 98.2(18)
N2K C9K H9KA 130.9
C10K C9K H9KA 130.9
N1K C10K C9K 111.9(17)
N1K C10K H10K 124.0
C9K C10K H10K 124.0
N3K C11K C8K 119.8(17)
N3K C11K H11K 120.1
C8K C11K H11K 120.1
C23K C12K N3K 112.2(17)
C23K C12K C14K 106.9(14)
N3K C12K C14K 112.8(12)
C23K C12K H12H 108.2
N3K C12K H12H 108.2
C14K C12K H12H 108.2
C14K C13K C18K 128.5(19)
C14K C13K H13H 115.8
C18K C13K H13H 115.8
C13K C14K C15K 120.2(17)
C13K C14K C12K 124.2(17)
C15K C14K C12K 115.6(16)
C16K C15K C14K 114.5(18)
C16K C15K H15H 122.8
C14K C15K H15H 122.8
C15K C16K C17K 123(2)
C15K C16K H16H 118.4
C17K C16K H16H 118.4
C18K C17K C16K 121.1(17)
C18K C17K C22K 117.6(17)
C16K C17K C22K 121.2(18)
C19K C18K C13K 126.6(18)
C19K C18K C17K 120.8(16)
C13K C18K C17K 112.1(17)
C20K C19K C18K 121.8(19)
C20K C19K H19H 119.1
C18K C19K H19H 119.1
C19K C20K C21K 119(2)
C19K C20K H20H 120.4
C21K C20K H20H 120.4
C20K C21K C22K 120.9(19)
C20K C21K H21H 119.6
C22K C21K H21H 119.6
C21K C22K C17K 118.4(18)
C21K C22K H22H 120.8
C17K C22K H22H 120.8
C12K C23K H23V 109.5
C12K C23K H23W 109.5
H23V C23K H23W 109.5
C12K C23K H23X 109.5
H23V C23K H23X 109.5
H23W C23K H23X 109.5
C1K C1L C2L 121.3(17)
C1K C1L H1LA 119.4
C2L C1L H1LA 119.4
O1L C2L C1L 123.4(15)
O1L C2L C3L 116.8(13)
C1L C2L C3L 118.7(14)
C3K C3L C2L 120.3(13)
C3K C3L C4L 120.4(15)
C2L C3L C4L 118.3(14)
C5L C4L C3L 117(2)
C5L C4L H4LA 121.3
C3L C4L H4LA 121.3
C4L C5L C5K 121(2)
C4L C5L H5LA 119.3
C5K C5L H5LA 119.3
O1L C6L C7L 114.1(13)
O1L C6L H6LA 108.7
C7L C6L H6LA 108.7
O1L C6L H6LB 108.7
C7L C6L H6LB 108.7
H6LA C6L H6LB 107.6
C6L C7L N2L 111.2(12)
C6L C7L H7LA 109.4
N2L C7L H7LA 109.4
C6L C7L H7LB 109.4
N2L C7L H7LB 109.4
H7LA C7L H7LB 108.0
N2L C8L N1L 109.8(13)
N2L C8L C11L 131.8(13)
N1L C8L C11L 118.4(12)
C10L C9L N2L 105.5(15)
C10L C9L H9LA 127.3
N2L C9L H9LA 127.3
C9L C10L N1L 109.9(15)
C9L C10L H10L 125.1
N1L C10L H10L 125.1
N3L C11L C8L 112.7(11)
N3L C11L H11L 123.6
C8L C11L H11L 123.6
C14L C12L C23L 115.3(12)
C14L C12L N3L 110.0(12)
C23L C12L N3L 110.6(13)
C14L C12L H12I 106.9
C23L C12L H12I 106.9
N3L C12L H12I 106.9
C14L C13L C18L 117.6(15)
C14L C13L H13I 121.2
C18L C13L H13I 121.2
C15L C14L C13L 121.8(14)
C15L C14L C12L 120.6(15)
C13L C14L C12L 116.6(14)
C16L C15L C14L 117.8(17)
C16L C15L H15I 121.1
C14L C15L H15I 121.1
C17L C16L C15L 124.3(17)
C17L C16L H16I 117.9
C15L C16L H16I 117.9
C16L C17L C22L 128.5(15)
C16L C17L C18L 120.3(13)
C22L C17L C18L 111.1(14)
C17L C18L C19L 121.8(13)
C17L C18L C13L 117.8(14)
C19L C18L C13L 120.3(16)
C20L C19L C18L 116.4(16)
C20L C19L H19I 121.8
C18L C19L H19I 121.8
C21L C20L C19L 120.8(18)
C21L C20L H20I 119.6
C19L C20L H20I 119.6
C22L C21L C20L 122.5(19)
C22L C21L H21I 118.8
C20L C21L H21I 118.8
C21L C22L C17L 127.1(19)
C21L C22L H22I 116.5
C17L C22L H22I 116.5
C12L C23L H23Y 109.5
C12L C23L H23Z 109.5
H23Y C23L H23Z 109.5
C12L C23L H24A 109.5
H23Y C23L H24A 109.5
H23Z C23L H24A 109.5
N1C Fe1 N1E 90.9(4)
N1C Fe1 N1A 91.8(5)
N1E Fe1 N1A 90.9(4)
N1C Fe1 N3C 81.2(5)
N1E Fe1 N3C 94.0(4)
N1A Fe1 N3C 171.5(4)
N1C Fe1 N3A 93.2(4)
N1E Fe1 N3A 170.6(5)
N1A Fe1 N3A 80.5(5)
N3C Fe1 N3A 95.0(4)
N1C Fe1 N3E 170.0(5)
N1E Fe1 N3E 80.0(4)
N1A Fe1 N3E 92.5(4)
N3C Fe1 N3E 95.2(4)
N3A Fe1 N3E 96.3(4)
N1G Fe2 N1I 91.4(4)
N1G Fe2 N1B 93.7(5)
N1I Fe2 N1B 92.4(5)
N1G Fe2 N3I 90.0(5)
N1I Fe2 N3I 79.9(5)
N1B Fe2 N3I 171.6(5)
N1G Fe2 N3B 172.8(5)
N1I Fe2 N3B 90.6(4)
N1B Fe2 N3B 79.3(5)
N3I Fe2 N3B 97.2(4)
N1G Fe2 N3G 79.0(5)
N1I Fe2 N3G 169.3(5)
N1B Fe2 N3G 92.8(4)
N3I Fe2 N3G 95.3(4)
N3B Fe2 N3G 99.5(5)
N1D Fe3 N1H 90.1(5)
N1D Fe3 N3D 80.2(5)
N1H Fe3 N3D 91.2(5)
N1D Fe3 N1K 91.4(5)
N1H Fe3 N1K 92.2(6)
N3D Fe3 N1K 171.0(5)
N1D Fe3 N3H 173.2(5)
N1H Fe3 N3H 83.5(5)
N3D Fe3 N3H 97.4(5)
N1K Fe3 N3H 91.3(5)
N1D Fe3 N3K 92.7(5)
N1H Fe3 N3K 168.9(6)
N3D Fe3 N3K 99.9(6)
N1K Fe3 N3K 77.0(7)
N3H Fe3 N3K 94.1(5)
N1F Fe4 N1L 90.4(4)
N1F Fe4 N1J 91.8(4)
N1L Fe4 N1J 94.6(5)
N1F Fe4 N3F 82.1(5)
N1L Fe4 N3F 90.6(5)
N1J Fe4 N3F 171.9(5)
N1F Fe4 N3J 91.2(4)
N1L Fe4 N3J 174.2(4)
N1J Fe4 N3J 79.7(5)
N3F Fe4 N3J 95.1(5)
N1F Fe4 N3L 170.8(5)
N1L Fe4 N3L 80.9(5)
N1J Fe4 N3L 91.6(4)
N3F Fe4 N3L 95.2(5)
N3J Fe4 N3L 97.8(5)
C8A N1A C10A 111.0(12)
C8A N1A Fe1 111.5(9)
C10A N1A Fe1 137.2(9)
C8A N2A C9A 101.6(13)
C8A N2A C7A 127.1(14)
C9A N2A C7A 130.8(15)
C11A N3A C12A 118.9(12)
C11A N3A Fe1 115.2(10)
C12A N3A Fe1 125.4(9)
C8B N1B C10B 110.1(14)
C8B N1B Fe2 112.3(10)
C10B N1B Fe2 137.2(12)
C9B N2B C8B 104.7(15)
C9B N2B C7B 126.7(15)
C8B N2B C7B 127.9(14)
C11B N3B C12Y 116(2)
C11B N3B C12B 116.7(14)
C11B N3B Fe2 113.8(10)
C12Y N3B Fe2 130(2)
C12B N3B Fe2 129.3(11)
C8C N1C C10C 108.5(12)
C8C N1C Fe1 115.4(9)
C10C N1C Fe1 135.9(11)
C9C N2C C8C 104.2(13)
C9C N2C C7C 128.1(12)
C8C N2C C7C 127.7(13)
C11C N3C C12C 118.3(11)
C11C N3C Fe1 112.5(9)
C12C N3C Fe1 129.1(9)
C8D N1D C10D 104.2(13)
C8D N1D Fe3 115.9(11)
C10D N1D Fe3 139.8(12)
C9D N2D C8D 104.7(14)
C9D N2D C7D 128.4(13)
C8D N2D C7D 126.4(14)
C11D N3D C12W 114(3)
C11D N3D C12D 116.8(14)
C11D N3D Fe3 115.2(10)
C12W N3D Fe3 130(3)
C12D N3D Fe3 127.9(11)
C8E N1E C10E 104.2(10)
C8E N1E Fe1 113.7(8)
C10E N1E Fe1 141.8(9)
C8E N2E C9E 105.3(11)
C8E N2E C7E 125.8(11)
C9E N2E C7E 128.6(12)
C11E N3E C12E 119.5(12)
C11E N3E Fe1 114.4(9)
C12E N3E Fe1 125.8(9)
C8F N1F C10F 103.2(12)
C8F N1F Fe4 114.6(10)
C10F N1F Fe4 142.2(9)
C8F N2F C9F 103.5(11)
C8F N2F C7F 130.1(13)
C9F N2F C7F 125.9(12)
C11F N3F C12F 122.5(12)
C11F N3F Fe4 110.6(9)
C12F N3F Fe4 126.8(9)
C8G N1G C10G 107.5(12)
C8G N1G Fe2 114.2(10)
C10G N1G Fe2 138.3(10)
C8G N2G C9G 107.8(13)
C8G N2G C7G 128.7(13)
C9G N2G C7G 123.6(14)
C11G N3G C12G 122.6(12)
C11G N3G Fe2 114.3(10)
C12G N3G Fe2 122.9(10)
C8H N1H C10H 107.5(13)
C8H N1H Fe3 112.4(10)
C10H N1H Fe3 139.8(11)
C8H N2H C9H 106.5(14)
C8H N2H C7H 126.8(13)
C9H N2H C7H 126.3(15)
C11H N3H C12H 118.8(12)
C11H N3H Fe3 110.0(8)
C12H N3H Fe3 131.2(10)
C8I N1I C10I 104.2(11)
C8I N1I Fe2 116.8(9)
C10I N1I Fe2 138.8(10)
C8I N2I C9I 104.6(12)
C8I N2I C7I 127.2(13)
C9I N2I C7I 127.3(13)
C11I N3I C12I 120.5(11)
C11I N3I Fe2 113.2(9)
C12I N3I Fe2 126.2(9)
C8J N1J C10J 106.5(13)
C8J N1J Fe4 112.2(10)
C10J N1J Fe4 141.3(12)
C9J N2J C8J 107.3(15)
C9J N2J C7J 127.6(16)
C8J N2J C7J 124.8(15)
C11J N3J C12J 111.4(15)
C11J N3J C12Q 119.2(18)
C11J N3J Fe4 117.0(10)
C12J N3J Fe4 129.0(11)
C12Q N3J Fe4 123.7(15)
C8K N1K C10K 105.7(17)
C8K N1K Fe3 116.5(13)
C10K N1K Fe3 137.7(15)
C9K N2K C8K 115.9(18)
C9K N2K C7K 124.3(17)
C8K N2K C7K 119.8(17)
C11K N3K C12K 123.5(16)
C11K N3K Fe3 113.2(12)
C12K N3K Fe3 122.2(13)
C8L N1L C10L 106.2(12)
C8L N1L Fe4 111.3(9)
C10L N1L Fe4 142.5(10)
C8L N2L C9L 108.6(12)
C8L N2L C7L 127.7(12)
C9L N2L C7L 123.7(13)
C11L N3L C12L 119.3(12)
C11L N3L Fe4 116.6(10)
C12L N3L Fe4 123.9(10)
C2A O1A C6A 115.9(13)
C6B O1B C2B 120.7(13)
C2C O1C C6C 112.4(12)
C2D O1D C6D 118.9(11)
C6E O1E C2E 118.7(11)
C2F O1F C6F 112.0(13)
C6G O1G C2G 110.8(13)
C2H O1H C6H 117.0(13)
C6I O1I C2I 111.8(10)
C6J O1J C2J 117.2(13)
C2K O1K C6K 114.2(13)
C2L O1L C6L 123.3(13)
O3A S1A O2A 117.1(7)
O3A S1A O4A 111.4(8)
O2A S1A O4A 114.2(7)
O3A S1A C24A 105.6(8)
O2A S1A C24A 104.6(8)
O4A S1A C24A 102.1(8)
F3A C24A F1A 107.2(15)
F3A C24A F2A 106.4(15)
F1A C24A F2A 106.7(15)
F3A C24A S1A 112.8(13)
F1A C24A S1A 112.6(12)
F2A C24A S1A 110.7(13)
O3C S1C O4C 116.5(7)
O3C S1C O2C 117.0(7)
O4C S1C O2C 112.1(7)
O3C S1C C24C 102.8(7)
O4C S1C C24C 103.3(7)
O2C S1C C24C 102.6(6)
F3C C24C F1C 104.9(13)
F3C C24C F2C 105.3(13)
F1C C24C F2C 106.6(12)
F3C C24C S1C 116.0(10)
F1C C24C S1C 112.3(11)
F2C C24C S1C 111.1(10)
O3D S1D O4D 114.6(7)
O3D S1D O2D 113.8(7)
O4D S1D O2D 113.9(7)
O3D S1D C24D 104.8(8)
O4D S1D C24D 104.6(8)
O2D S1D C24D 103.5(7)
F3D C24D F1D 107.4(14)
F3D C24D F2D 106.9(14)
F1D C24D F2D 107.2(15)
F3D C24D S1D 112.5(12)
F1D C24D S1D 110.4(12)
F2D C24D S1D 112.2(12)
O4E S1E O2E 114.1(7)
O4E S1E O3E 112.4(7)
O2E S1E O3E 114.7(6)
O4E S1E C24E 106.5(7)
O2E S1E C24E 103.2(7)
O3E S1E C24E 104.7(8)
F2E C24E F1E 104.8(14)
F2E C24E F3E 105.9(14)
F1E C24E F3E 103.5(14)
F2E C24E S1E 115.4(12)
F1E C24E S1E 114.3(13)
F3E C24E S1E 111.8(12)
O2F S1F O3F 114.8(7)
O2F S1F O4F 114.8(8)
O3F S1F O4F 114.1(9)
O2F S1F C24F 105.3(7)
O3F S1F C24F 104.0(7)
O4F S1F C24F 101.8(7)
F3F C24F F2F 106.6(12)
F3F C24F F1F 108.9(10)
F2F C24F F1F 107.9(11)
F3F C24F S1F 111.2(9)
F2F C24F S1F 111.6(9)
F1F C24F S1F 110.5(10)
O2B S1B O3B 117.4(11)
O2B S1B O4B 114.4(11)
O3B S1B O4B 110.4(11)
O2B S1B C24B 106.2(9)
O3B S1B C24B 104.0(9)
O4B S1B C24B 102.5(9)
F1B C24B F3B 107.0(15)
F1B C24B F2B 103.8(15)
F3B C24B F2B 106.2(14)
F1B C24B S1B 113.3(14)
F3B C24B S1B 113.2(12)
F2B C24B S1B 112.7(12)
O2Y S1Y O4Y 116.1(15)
O2Y S1Y O3Y 114.5(15)
O4Y S1Y O3Y 113.4(15)
O2Y S1Y C24Y 105.3(13)
O4Y S1Y C24Y 103.0(13)
O3Y S1Y C24Y 102.3(12)
F3Y C24Y F2Y 107.5(17)
F3Y C24Y F1Y 105.6(17)
F2Y C24Y F1Y 106.7(17)
F3Y C24Y S1Y 112.3(14)
F2Y C24Y S1Y 112.1(15)
F1Y C24Y S1Y 112.2(16)
O2H S1H O3H 115.7(11)
O2H S1H O4H 115.1(11)
O3H S1H O4H 113.4(12)
O2H S1H C24H 102.6(10)
O3H S1H C24H 104.2(10)
O4H S1H C24H 103.7(10)
F2H C24H F1H 105.0(15)
F2H C24H F3H 104.4(16)
F1H C24H F3H 106.5(16)
F2H C24H S1H 114.7(14)
F1H C24H S1H 113.6(14)
F3H C24H S1H 111.7(13)
O2S S1S O3S 116.2(14)
O2S S1S O4S 114.0(14)
O3S S1S O4S 114.1(14)
O2S S1S C24S 104.1(11)
O3S S1S C24S 103.1(12)
O4S S1S C24S 103.2(11)
F2S C24S F1S 107.2(17)
F2S C24S F3S 105.2(17)
F1S C24S F3S 105.9(17)
F2S C24S S1S 113.5(15)
F1S C24S S1S 112.3(14)
F3S C24S S1S 112.1(15)
N3J C12J C14J 114.3(13)
N3J C12J C23J 112.6(15)
C14J C12J C23J 108.7(14)
N3J C12J H12J 106.9
C14J C12J H12J 106.9
C23J C12J H12J 106.9
C14J C13J C18J 126.9(18)
C14J C13J H13J 116.5
C18J C13J H13J 116.5
C13J C14J C15J 113.9(15)
C13J C14J C12J 123.8(16)
C15J C14J C12J 122.1(14)
C16J C15J C14J 121.9(17)
C16J C15J H15J 119.1
C14J C15J H15J 119.1
C15J C16J C17J 121.4(18)
C15J C16J H16J 119.3
C17J C16J H16J 119.3
C22J C17J C16J 122.4(18)
C22J C17J C18J 118.4(16)
C16J C17J C18J 119.2(16)
C21J C22J C17J 121(2)
C21J C22J H22J 119.4
C17J C22J H22J 119.4
C22J C21J C20J 120(2)
C22J C21J H21J 119.8
C20J C21J H21J 119.8
C19J C20J C21J 117.7(19)
C19J C20J H20J 121.1
C21J C20J H20J 121.1
C20J C19J C18J 121.7(19)
C20J C19J H19J 119.2
C18J C19J H19J 119.2
C13J C18J C19J 124.1(16)
C13J C18J C17J 116.0(16)
C19J C18J C17J 119.9(16)
C12J C23J H24B 109.5
C12J C23J H24C 109.5
H24B C23J H24C 109.5
C12J C23J H24D 109.5
H24B C23J H24D 109.5
H24C C23J H24D 109.5
N3J C12Q C14Q 110.7(14)
N3J C12Q C23Q 115.9(19)
C14Q C12Q C23Q 111.5(17)
N3J C12Q H12K 106.0
C14Q C12Q H12K 106.0
C23Q C12Q H12K 106.0
C14Q C13Q C18Q 122(2)
C14Q C13Q H13K 118.9
C18Q C13Q H13K 118.9
C13Q C14Q C15Q 116.2(19)
C13Q C14Q C12Q 125.4(17)
C15Q C14Q C12Q 118.4(17)
C16Q C15Q C14Q 122(2)
C16Q C15Q H15K 119.1
C14Q C15Q H15K 119.1
C15Q C16Q C17Q 122(2)
C15Q C16Q H16K 119.2
C17Q C16Q H16K 119.2
C16Q C17Q C22Q 123(2)
C16Q C17Q C18Q 117(2)
C22Q C17Q C18Q 119(2)
C13Q C18Q C19Q 121(2)
C13Q C18Q C17Q 121(2)
C19Q C18Q C17Q 118.3(19)
C20Q C19Q C18Q 123(2)
C20Q C19Q H19K 118.7
C18Q C19Q H19K 118.7
C19Q C20Q C21Q 119(2)
C19Q C20Q H20K 120.7
C21Q C20Q H20K 120.7
C22Q C21Q C20Q 118(2)
C22Q C21Q H21K 121.1
C20Q C21Q H21K 121.1
C21Q C22Q C17Q 122(2)
C21Q C22Q H22K 118.9
C17Q C22Q H22K 118.9
C12Q C23Q H24E 109.5
C12Q C23Q H24F 109.5
H24E C23Q H24F 109.5
C12Q C23Q H24G 109.5
H24E C23Q H24G 109.5
H24F C23Q H24G 109.5
C23D C12D N3D 116.6(12)
C23D C12D C14D 111.8(11)
N3D C12D C14D 112.0(10)
C23D C12D H12L 105.1
N3D C12D H12L 105.1
C14D C12D H12L 105.1
C14D C13D C18D 123.3(16)
C14D C13D H13L 118.3
C18D C13D H13L 118.3
C13D C14D C15D 116.9(13)
C13D C14D C12D 126.3(13)
C15D C14D C12D 116.8(12)
C16D C15D C14D 118.6(16)
C16D C15D H15L 120.7
C14D C15D H15L 120.7
C15D C16D C17D 123.6(17)
C15D C16D H16L 118.2
C17D C16D H16L 118.2
C16D C17D C18D 119.4(15)
C16D C17D C22D 119.4(17)
C18D C17D C22D 121.3(16)
C17D C18D C13D 118.0(15)
C17D C18D C19D 119.8(15)
C13D C18D C19D 122.1(16)
C20D C19D C18D 119.8(17)
C20D C19D H19L 120.1
C18D C19D H19L 120.1
C19D C20D C21D 117.4(18)
C19D C20D H20L 121.3
C21D C20D H20L 121.3
C22D C21D C20D 121.5(19)
C22D C21D H21L 119.3
C20D C21D H21L 119.3
C21D C22D C17D 118.3(19)
C21D C22D H22L 120.8
C17D C22D H22L 120.8
C12D C23D H24H 109.5
C12D C23D H24I 109.5
H24H C23D H24I 109.5
C12D C23D H24J 109.5
H24H C23D H24J 109.5
H24I C23D H24J 109.5
N3D C12W C14W 111.2(19)
N3D C12W C23W 115(3)
C14W C12W C23W 111(2)
N3D C12W H12M 106.3
C14W C12W H12M 106.3
C23W C12W H12M 106.3
C14W C13W C18W 122(3)
C14W C13W H13M 118.8
C18W C13W H13M 118.8
C13W C14W C15W 118(2)
C13W C14W C12W 125(2)
C15W C14W C12W 117.4(19)
C16W C15W C14W 119(3)
C16W C15W H15M 120.4
C14W C15W H15M 120.4
C15W C16W C17W 122(3)
C15W C16W H16M 118.9
C17W C16W H16M 118.9
C16W C17W C22W 122(3)
C16W C17W C18W 118(2)
C22W C17W C18W 119(2)
C13W C18W C19W 121(3)
C13W C18W C17W 120(2)
C19W C18W C17W 119(2)
C20W C19W C18W 122(3)
C20W C19W H19M 119.0
C18W C19W H19M 119.0
C19W C20W C21W 119(3)
C19W C20W H20M 120.4
C21W C20W H20M 120.4
C22W C21W C20W 118(3)
C22W C21W H21M 121.0
C20W C21W H21M 121.0
C21W C22W C17W 122(3)
C21W C22W H22M 118.9
C17W C22W H22M 118.9
C12W C23W H24K 109.5
C12W C23W H24L 109.5
H24K C23W H24L 109.5
C12W C23W H24M 109.5
H24K C23W H24M 109.5
H24L C23W H24M 109.5
C23B C12B N3B 121.1(14)
C23B C12B C14B 115.9(13)
N3B C12B C14B 105.5(10)
C23B C12B H12N 104.2
N3B C12B H12N 104.2
C14B C12B H12N 104.2
C14B C13B C18B 120.5(16)
C14B C13B H13N 119.8
C18B C13B H13N 119.8
C13B C14B C15B 120.9(14)
C13B C14B C12B 122.8(14)
C15B C14B C12B 116.3(14)
C16B C15B C14B 117.3(16)
C16B C15B H15N 121.3
C14B C15B H15N 121.3
C15B C16B C17B 121.3(17)
C15B C16B H16N 119.4
C17B C16B H16N 119.4
C16B C17B C18B 119.3(15)
C16B C17B C22B 117.2(17)
C18B C17B C22B 122.9(15)
C17B C18B C19B 119.4(15)
C17B C18B C13B 119.0(15)
C19B C18B C13B 121.5(17)
C20B C19B C18B 119.2(18)
C20B C19B H19N 120.4
C18B C19B H19N 120.4
C19B C20B C21B 119.8(18)
C19B C20B H20N 120.1
C21B C20B H20N 120.1
C22B C21B C20B 120.5(18)
C22B C21B H21N 119.8
C20B C21B H21N 119.8
C21B C22B C17B 118.1(18)
C21B C22B H22N 121.0
C17B C22B H22N 121.0
C12B C23B H24N 109.5
C12B C23B H24O 109.5
H24N C23B H24O 109.5
C12B C23B H24P 109.5
H24N C23B H24P 109.5
H24O C23B H24P 109.5
C23Y C12Y N3B 116(2)
C23Y C12Y C14Y 112(2)
N3B C12Y C14Y 109.9(16)
C23Y C12Y H12O 106.2
N3B C12Y H12O 106.2
C14Y C12Y H12O 106.2
C14Y C13Y C18Y 123(2)
C14Y C13Y H13O 118.6
C18Y C13Y H13O 118.6
C13Y C14Y C15Y 118(2)
C13Y C14Y C12Y 124.1(19)
C15Y C14Y C12Y 118.0(19)
C16Y C15Y C14Y 119(2)
C16Y C15Y H15O 120.7
C14Y C15Y H15O 120.7
C15Y C16Y C17Y 123(3)
C15Y C16Y H16O 118.5
C17Y C16Y H16O 118.5
C16Y C17Y C18Y 118(2)
C16Y C17Y C22Y 122(3)
C18Y C17Y C22Y 120(2)
C19Y C18Y C17Y 119(2)
C19Y C18Y C13Y 122(3)
C17Y C18Y C13Y 119(2)
C20Y C19Y C18Y 122(3)
C20Y C19Y H19O 118.9
C18Y C19Y H19O 118.9
C19Y C20Y C21Y 118(3)
C19Y C20Y H20O 121.0
C21Y C20Y H20O 121.0
C22Y C21Y C20Y 118(3)
C22Y C21Y H21O 120.8
C20Y C21Y H21O 120.8
C21Y C22Y C17Y 122(3)
C21Y C22Y H22O 119.2
C17Y C22Y H22O 119.2
C12Y C23Y H24Q 109.5
C12Y C23Y H24R 109.5
H24Q C23Y H24R 109.5
C12Y C23Y H24S 109.5
H24Q C23Y H24S 109.5
H24R C23Y H24S 109.5

loop_
_geom_bond_atom_site_label_1
_geom_bond_atom_site_label_2
_geom_bond_distance
C1A C2A 1.32(2)
C1A C1B 1.43(2)
C1A H1AA 0.9500
C2A O1A 1.318(17)
C2A C3A 1.43(2)
C3A C3B 1.377(18)
C3A C4A 1.40(2)
C4A C5A 1.34(3)
C4A H4AA 0.9500
C5A C5B 1.36(3)
C5A H5AA 0.9500
C6A O1A 1.40(2)
C6A C7A 1.54(2)
C6A H6AA 0.9900
C6A H6AB 0.9900
C7A N2A 1.50(2)
C7A H7AA 0.9900
C7A H7AB 0.9900
C8A N1A 1.266(15)
C8A N2A 1.362(17)
C8A C11A 1.43(2)
C9A C10A 1.27(2)
C9A N2A 1.399(19)
C9A H9AA 0.9500
C10A N1A 1.386(17)
C10A H10A 0.9500
C11A N3A 1.295(16)
C11A H11A 0.9500
C12A N3A 1.480(19)
C12A C14A 1.52(2)
C12A C23A 1.56(2)
C12A H12A 1.0000
C13A C14A 1.343(19)
C13A C18A 1.414(19)
C13A H13A 0.9500
C14A C15A 1.47(2)
C15A C16A 1.39(2)
C15A H15A 0.9500
C16A C17A 1.36(2)
C16A H16A 0.9500
C17A C22A 1.43(2)
C17A C18A 1.46(2)
C18A C19A 1.383(19)
C19A C20A 1.40(2)
C19A H19A 0.9500
C20A C21A 1.32(2)
C20A H20A 0.9500
C21A C22A 1.38(2)
C21A H21A 0.9500
C22A H22A 0.9500
C23A H23A 0.9800
C23A H23B 0.9800
C23A H23C 0.9800
C1B C2B 1.36(2)
C1B H1BA 0.9500
C2B C3B 1.31(2)
C2B O1B 1.414(18)
C3B C4B 1.38(2)
C4B C5B 1.33(3)
C4B H4BA 0.9500
C5B H5BA 0.9500
C6B O1B 1.36(2)
C6B C7B 1.48(2)
C6B H6BA 0.9900
C6B H6BB 0.9900
C7B N2B 1.43(2)
C7B H7BA 0.9900
C7B H7BB 0.9900
C8B N1B 1.272(18)
C8B C11B 1.36(2)
C8B N2B 1.43(2)
C9B N2B 1.29(2)
C9B C10B 1.42(2)
C9B H9BA 0.9500
C10B N1B 1.405(18)
C10B H10B 0.9500
C11B N3B 1.281(17)
C11B H11B 0.9500
C1C C1D 1.23(2)
C1C C2C 1.32(2)
C1C H1CA 0.9500
C2C C3C 1.41(2)
C2C O1C 1.421(19)
C3C C4C 1.42(2)
C3C C3D 1.441(18)
C4C C5C 1.42(3)
C4C H4CA 0.9500
C5C C5D 1.23(2)
C5C H5CA 0.9500
C6C O1C 1.46(2)
C6C C7C 1.51(2)
C6C H6CA 0.9900
C6C H6CB 0.9900
C7C N2C 1.440(19)
C7C H7CA 0.9900
C7C H7CB 0.9900
C8C N1C 1.296(16)
C8C N2C 1.377(16)
C8C C11C 1.422(18)
C9C N2C 1.35(2)
C9C C10C 1.39(2)
C9C H9CA 0.9500
C10C N1C 1.386(17)
C10C H10C 0.9500
C11C N3C 1.342(16)
C11C H11C 0.9500
C12C C23C 1.43(2)
C12C N3C 1.492(16)
C12C C14C 1.575(19)
C12C H12B 1.0000
C13C C14C 1.342(18)
C13C C18C 1.347(19)
C13C H13B 0.9500
C14C C15C 1.416(17)
C15C C16C 1.355(19)
C15C H15B 0.9500
C16C C17C 1.31(2)
C16C H16B 0.9500
C17C C18C 1.44(2)
C17C C22C 1.47(2)
C18C C19C 1.45(2)
C19C C20C 1.34(2)
C19C H19B 0.9500
C20C C21C 1.45(2)
C20C H20B 0.9500
C21C C22C 1.28(2)
C21C H21B 0.9500
C22C H22B 0.9500
C23C H23D 0.9800
C23C H23E 0.9800
C23C H23F 0.9800
C1D C2D 1.35(2)
C1D H1DA 0.9500
C2D O1D 1.316(17)
C2D C3D 1.439(19)
C3D C4D 1.32(2)
C4D C5D 1.36(2)
C4D H4DA 0.9500
C5D H5DA 0.9500
C6D C7D 1.468(17)
C6D O1D 1.477(18)
C6D H6DA 0.9900
C6D H6DB 0.9900
C7D N2D 1.416(19)
C7D H7DA 0.9900
C7D H7DB 0.9900
C8D N1D 1.232(17)
C8D N2D 1.408(18)
C8D C11D 1.49(2)
C9D N2D 1.32(2)
C9D C10D 1.38(2)
C9D H9DA 0.9500
C10D N1D 1.42(2)
C10D H10D 0.9500
C11D N3D 1.251(18)
C11D H11D 0.9500
C1E C1F 1.35(2)
C1E C2E 1.36(2)
C1E H1EA 0.9500
C2E C3E 1.332(19)
C2E O1E 1.422(17)
C3E C4E 1.39(2)
C3E C3F 1.46(2)
C4E C5E 1.46(3)
C4E H4EA 0.9500
C5E C5F 1.33(3)
C5E H5EA 0.9500
C6E O1E 1.364(16)
C6E C7E 1.56(2)
C6E H6EA 0.9900
C6E H6EB 0.9900
C7E N2E 1.451(18)
C7E H7EA 0.9900
C7E H7EB 0.9900
C8E N1E 1.309(14)
C8E N2E 1.340(15)
C8E C11E 1.445(17)
C9E C10E 1.228(18)
C9E N2E 1.362(18)
C9E H9EA 0.9500
C10E N1E 1.368(15)
C10E H10E 0.9500
C11E N3E 1.275(15)
C11E H11E 0.9500
C12E C14E 1.484(19)
C12E N3E 1.490(16)
C12E C23E 1.495(18)
C12E H12C 1.0000
C13E C14E 1.347(19)
C13E C18E 1.368(19)
C13E H13C 0.9500
C14E C15E 1.392(18)
C15E C16E 1.34(2)
C15E H15C 0.9500
C16E C17E 1.38(2)
C16E H16C 0.9500
C17E C22E 1.39(2)
C17E C18E 1.43(2)
C18E C19E 1.41(2)
C19E C20E 1.41(3)
C19E H19C 0.9500
C20E C21E 1.40(3)
C20E H20C 0.9500
C21E C22E 1.35(2)
C21E H21C 0.9500
C22E H22C 0.9500
C23E H23G 0.9800
C23E H23H 0.9800
C23E H23I 0.9800
C1F C2F 1.34(2)
C1F H1FA 0.9500
C2F C3F 1.36(2)
C2F O1F 1.37(2)
C3F C4F 1.40(2)
C4F C5F 1.31(3)
C4F H4FA 0.9500
C5F H5FA 0.9500
C6F O1F 1.414(18)
C6F C7F 1.48(2)
C6F H6FA 0.9900
C6F H6FB 0.9900
C7F N2F 1.457(18)
C7F H7FA 0.9900
C7F H7FB 0.9900
C8F N2F 1.318(18)
C8F N1F 1.347(17)
C8F C11F 1.43(2)
C9F C10F 1.311(19)
C9F N2F 1.406(17)
C9F H9FA 0.9500
C10F N1F 1.362(16)
C10F H10F 0.9500
C11F N3F 1.327(17)
C11F H11F 0.9500
C12F C23F 1.49(2)
C12F N3F 1.509(18)
C12F C14F 1.55(2)
C12F H12D 1.0000
C13F C18F 1.38(2)
C13F C14F 1.39(2)
C13F H13D 0.9500
C14F C15F 1.44(2)
C15F C16F 1.35(2)
C15F H15D 0.9500
C16F C17F 1.43(2)
C16F H16D 0.9500
C17F C18F 1.39(2)
C17F C22F 1.39(2)
C18F C19F 1.40(2)
C19F C20F 1.35(3)
C19F H19D 0.9500
C20F C21F 1.35(3)
C20F H20D 0.9500
C21F C22F 1.41(2)
C21F H21D 0.9500
C22F H22D 0.9500
C23F H23J 0.9800
C23F H23K 0.9800
C23F H23L 0.9800
C1G C2G 1.23(3)
C1G C1H 1.47(3)
C1G H1GA 0.9500
C2G O1G 1.39(2)
C2G C3G 1.44(2)
C3G C4G 1.36(2)
C3G C3H 1.47(2)
C4G C5G 1.35(2)
C4G H4GA 0.9500
C5G C5H 1.37(3)
C5G H5GA 0.9500
C6G O1G 1.36(2)
C6G C7G 1.60(2)
C6G H6GA 0.9900
C6G H6GB 0.9900
C7G N2G 1.453(18)
C7G H7GA 0.9900
C7G H7GB 0.9900
C8G N1G 1.315(17)
C8G C11G 1.375(19)
C8G N2G 1.397(18)
C9G C10G 1.37(2)
C9G N2G 1.440(19)
C9G H9GA 0.9500
C10G N1G 1.456(18)
C10G H10G 0.9500
C11G N3G 1.268(17)
C11G H11G 0.9500
C12G C14G 1.46(2)
C12G N3G 1.563(19)
C12G C23G 1.60(2)
C12G H12E 1.0000
C13G C18G 1.35(2)
C13G C14G 1.41(2)
C13G H13E 0.9500
C14G C15G 1.378(19)
C15G C16G 1.37(2)
C15G H15E 0.9500
C16G C17G 1.36(2)
C16G H16E 0.9500
C17G C22G 1.37(2)
C17G C18G 1.42(2)
C18G C19G 1.40(2)
C19G C20G 1.36(2)
C19G H19E 0.9500
C20G C21G 1.32(2)
C20G H20E 0.9500
C21G C22G 1.36(2)
C21G H21E 0.9500
C22G H22E 0.9500
C23G H23M 0.9800
C23G H23N 0.9800
C23G H23O 0.9800
C1H C2H 1.33(2)
C1H H1HA 0.9500
C2H O1H 1.32(2)
C2H C3H 1.36(2)
C3H C4H 1.34(2)
C4H C5H 1.48(3)
C4H H4HA 0.9500
C5H H5HA 0.9500
C6H O1H 1.45(2)
C6H C7H 1.56(2)
C6H H6HA 0.9900
C6H H6HB 0.9900
C7H N2H 1.47(2)
C7H H7HA 0.9900
C7H H7HB 0.9900
C8H N1H 1.339(18)
C8H N2H 1.37(2)
C8H C11H 1.40(2)
C9H C10H 1.34(2)
C9H N2H 1.38(2)
C9H H9HA 0.9500
C10H N1H 1.372(18)
C10H H10H 0.9500
C11H N3H 1.374(18)
C11H H11H 0.9500
C12H C23H 1.44(2)
C12H N3H 1.462(18)
C12H C14H 1.56(3)
C12H H12F 1.0000
C13H C14H 1.35(2)
C13H C18H 1.42(2)
C13H H13F 0.9500
C14H C15H 1.36(2)
C15H C16H 1.33(2)
C15H H15F 0.9500
C16H C17H 1.29(2)
C16H H16F 0.9500
C17H C18H 1.48(2)
C17H C22H 1.54(3)
C18H C19H 1.34(2)
C19H C20H 1.40(3)
C19H H19F 0.9500
C20H C21H 1.34(3)
C20H H20F 0.9500
C21H C22H 1.34(3)
C21H H21F 0.9500
C22H H22F 0.9500
C23H H23P 0.9800
C23H H23Q 0.9800
C23H H23R 0.9800
C1I C1J 1.28(2)
C1I C2I 1.35(2)
C1I H1IA 0.9500
C2I C3I 1.40(2)
C2I O1I 1.459(17)
C3I C4I 1.33(2)
C3I C3J 1.394(19)
C4I C5I 1.32(2)
C4I H4IA 0.9500
C5I C5J 1.36(3)
C5I H5IA 0.9500
C6I O1I 1.439(18)
C6I C7I 1.48(2)
C6I H6IA 0.9900
C6I H6IB 0.9900
C7I N2I 1.428(19)
C7I H7IA 0.9900
C7I H7IB 0.9900
C8I N1I 1.306(16)
C8I N2I 1.348(16)
C8I C11I 1.419(18)
C9I C10I 1.35(2)
C9I N2I 1.372(18)
C9I H9IA 0.9500
C10I N1I 1.414(17)
C10I H10I 0.9500
C11I N3I 1.323(15)
C11I H11I 0.9500
C12I N3I 1.507(17)
C12I C23I 1.55(2)
C12I C14I 1.55(2)
C12I H12G 1.0000
C13I C14I 1.38(2)
C13I C18I 1.430(19)
C13I H13G 0.9500
C14I C15I 1.414(19)
C15I C16I 1.38(2)
C15I H15G 0.9500
C16I C17I 1.35(2)
C16I H16G 0.9500
C17I C18I 1.421(19)
C17I C22I 1.47(2)
C18I C19I 1.41(2)
C19I C20I 1.368(19)
C19I H19G 0.9500
C20I C21I 1.32(2)
C20I H20G 0.9500
C21I C22I 1.47(2)
C21I H21G 0.9500
C22I H22G 0.9500
C23I H23S 0.9800
C23I H23T 0.9800
C23I H23U 0.9800
C1J C2J 1.39(2)
C1J H1JA 0.9500
C2J C3J 1.36(2)
C2J O1J 1.415(19)
C3J C4J 1.291(19)
C4J C5J 1.33(2)
C4J H4JA 0.9500
C5J H5JA 0.9500
C6J O1J 1.389(18)
C6J C7J 1.49(2)
C6J H6JA 0.9900
C6J H6JB 0.9900
C7J N2J 1.46(2)
C7J H7JA 0.9900
C7J H7JB 0.9900
C8J N1J 1.308(17)
C8J N2J 1.392(19)
C8J C11J 1.45(2)
C9J N2J 1.19(2)
C9J C10J 1.34(2)
C9J H9JA 0.9500
C10J N1J 1.392(18)
C10J H10J 0.9500
C11J N3J 1.289(17)
C11J H11J 0.9500
C1K C1L 1.34(2)
C1K C2K 1.48(2)
C1K H1KA 0.9500
C2K C3K 1.31(2)
C2K O1K 1.361(18)
C3K C3L 1.39(2)
C3K C4K 1.47(3)
C4K C5K 1.19(3)
C4K H4KA 0.9500
C5K C5L 1.48(4)
C5K H5KA 0.9500
C6K O1K 1.48(2)
C6K C7K 1.54(2)
C6K H6KA 0.9900
C6K H6KB 0.9900
C7K N2K 1.51(3)
C7K H7KA 0.9900
C7K H7KB 0.9900
C8K N1K 1.28(2)
C8K N2K 1.35(2)
C8K C11K 1.42(2)
C9K N2K 1.29(2)
C9K C10K 1.43(3)
C9K H9KA 0.9500
C10K N1K 1.354(19)
C10K H10K 0.9500
C11K N3K 1.20(2)
C11K H11K 0.9500
C12K C23K 1.482(13)
C12K N3K 1.50(2)
C12K C14K 1.56(2)
C12K H12H 1.0000
C13K C14K 1.32(2)
C13K C18K 1.39(2)
C13K H13H 0.9500
C14K C15K 1.42(2)
C15K C16K 1.38(3)
C15K H15H 0.9500
C16K C17K 1.41(2)
C16K H16H 0.9500
C17K C18K 1.41(2)
C17K C22K 1.43(3)
C18K C19K 1.37(2)
C19K C20K 1.34(2)
C19K H19H 0.9500
C20K C21K 1.40(3)
C20K H20H 0.9500
C21K C22K 1.41(3)
C21K H21H 0.9500
C22K H22H 0.9500
C23K H23V 0.9800
C23K H23W 0.9800
C23K H23X 0.9800
C1L C2L 1.36(2)
C1L H1LA 0.9500
C2L O1L 1.342(16)
C2L C3L 1.42(2)
C3L C4L 1.43(2)
C4L C5L 1.38(3)
C4L H4LA 0.9500
C5L H5LA 0.9500
C6L O1L 1.404(17)
C6L C7L 1.47(2)
C6L H6LA 0.9900
C6L H6LB 0.9900
C7L N2L 1.526(19)
C7L H7LA 0.9900
C7L H7LB 0.9900
C8L N2L 1.311(16)
C8L N1L 1.352(16)
C8L C11L 1.462(19)
C9L C10L 1.34(2)
C9L N2L 1.39(2)
C9L H9LA 0.9500
C10L N1L 1.363(17)
C10L H10L 0.9500
C11L N3L 1.264(17)
C11L H11L 0.9500
C12L C14L 1.46(2)
C12L C23L 1.55(2)
C12L N3L 1.562(19)
C12L H12I 1.0000
C13L C14L 1.43(2)
C13L C18L 1.48(2)
C13L H13I 0.9500
C14L C15L 1.40(2)
C15L C16L 1.38(2)
C15L H15I 0.9500
C16L C17L 1.36(2)
C16L H16I 0.9500
C17L C22L 1.410(19)
C17L C18L 1.42(2)
C18L C19L 1.42(2)
C19L C20L 1.36(2)
C19L H19I 0.9500
C20L C21L 1.33(2)
C20L H20I 0.9500
C21L C22L 1.21(2)
C21L H21I 0.9500
C22L H22I 0.9500
C23L H23Y 0.9800
C23L H23Z 0.9800
C23L H24A 0.9800
Fe1 N1C 1.941(11)
Fe1 N1E 1.962(10)
Fe1 N1A 1.977(11)
Fe1 N3C 1.988(12)
Fe1 N3A 1.997(11)
Fe1 N3E 2.033(12)
Fe2 N1G 1.926(12)
Fe2 N1I 1.937(11)
Fe2 N1B 1.956(12)
Fe2 N3I 1.990(11)
Fe2 N3B 2.011(10)
Fe2 N3G 2.029(12)
Fe3 N1D 1.908(12)
Fe3 N1H 1.929(14)
Fe3 N3D 1.984(12)
Fe3 N1K 1.991(14)
Fe3 N3H 2.007(11)
Fe3 N3K 2.052(16)
Fe4 N1F 1.978(11)
Fe4 N1L 1.980(13)
Fe4 N1J 1.994(11)
Fe4 N3F 2.000(11)
Fe4 N3J 2.017(11)
Fe4 N3L 2.020(12)
N3B C12Y 1.51(2)
N3B C12B 1.513(16)
N3D C12W 1.50(2)
N3D C12D 1.504(15)
N3J C12J 1.481(18)
N3J C12Q 1.49(2)
S1A O3A 1.412(10)
S1A O2A 1.413(10)
S1A O4A 1.440(9)
S1A C24A 1.763(15)
C24A F3A 1.315(16)
C24A F1A 1.335(16)
C24A F2A 1.342(17)
S1C O3C 1.394(9)
S1C O4C 1.409(9)
S1C O2C 1.449(9)
S1C C24C 1.789(14)
C24C F3C 1.320(14)
C24C F1C 1.336(14)
C24C F2C 1.351(14)
S1D O3D 1.378(10)
S1D O4D 1.408(10)
S1D O2D 1.439(9)
S1D C24D 1.774(15)
C24D F3D 1.325(16)
C24D F1D 1.329(16)
C24D F2D 1.342(15)
S1E O4E 1.403(10)
S1E O2E 1.426(9)
S1E O3E 1.437(10)
S1E C24E 1.755(15)
C24E F2E 1.331(15)
C24E F1E 1.333(16)
C24E F3E 1.352(15)
S1F O2F 1.393(9)
S1F O3F 1.419(11)
S1F O4F 1.431(10)
S1F C24F 1.769(13)
C24F F3F 1.309(12)
C24F F2F 1.328(14)
C24F F1F 1.340(13)
S1B O2B 1.369(13)
S1B O3B 1.425(14)
S1B O4B 1.452(13)
S1B C24B 1.759(16)
C24B F1B 1.337(17)
C24B F3B 1.339(15)
C24B F2B 1.342(17)
S1Y O2Y 1.391(17)
S1Y O4Y 1.419(17)
S1Y O3Y 1.431(16)
S1Y C24Y 1.779(18)
C24Y F3Y 1.320(18)
C24Y F2Y 1.327(18)
C24Y F1Y 1.339(18)
S1H O2H 1.419(13)
S1H O3H 1.419(14)
S1H O4H 1.420(14)
S1H C24H 1.778(17)
C24H F2H 1.330(17)
C24H F1H 1.331(17)
C24H F3H 1.336(17)
S1S O2S 1.409(15)
S1S O3S 1.419(16)
S1S O4S 1.422(15)
S1S C24S 1.782(18)
C24S F2S 1.326(18)
C24S F1S 1.329(18)
C24S F3S 1.335(18)
C12J C14J 1.498(18)
C12J C23J 1.58(2)
C12J H12J 1.0000
C13J C14J 1.357(17)
C13J C18J 1.361(17)
C13J H13J 0.9500
C14J C15J 1.409(16)
C15J C16J 1.329(18)
C15J H15J 0.9500
C16J C17J 1.374(15)
C16J H16J 0.9500
C17J C22J 1.369(18)
C17J C18J 1.393(17)
C22J C21J 1.341(19)
C22J H22J 0.9500
C21J C20J 1.43(2)
C21J H21J 0.9500
C20J C19J 1.347(19)
C20J H20J 0.9500
C19J C18J 1.373(17)
C19J H19J 0.9500
C23J H24B 0.9800
C23J H24C 0.9800
C23J H24D 0.9800
C12Q C14Q 1.51(2)
C12Q C23Q 1.53(2)
C12Q H12K 1.0000
C13Q C14Q 1.34(2)
C13Q C18Q 1.376(19)
C13Q H13K 0.9500
C14Q C15Q 1.420(18)
C15Q C16Q 1.33(2)
C15Q H15K 0.9500
C16Q C17Q 1.373(17)
C16Q H16K 0.9500
C17Q C22Q 1.37(2)
C17Q C18Q 1.382(19)
C18Q C19Q 1.379(19)
C19Q C20Q 1.33(2)
C19Q H19K 0.9500
C20Q C21Q 1.43(2)
C20Q H20K 0.9500
C21Q C22Q 1.34(2)
C21Q H21K 0.9500
C22Q H22K 0.9500
C23Q H24E 0.9800
C23Q H24F 0.9800
C23Q H24G 0.9800
C12D C23D 1.489(17)
C12D C14D 1.508(16)
C12D H12L 1.0000
C13D C14D 1.338(16)
C13D C18D 1.374(16)
C13D H13L 0.9500
C14D C15D 1.454(17)
C15D C16D 1.303(17)
C15D H15L 0.9500
C16D C17D 1.361(17)
C16D H16L 0.9500
C17D C18D 1.371(19)
C17D C22D 1.393(17)
C18D C19D 1.382(17)
C19D C20D 1.372(18)
C19D H19L 0.9500
C20D C21D 1.44(2)
C20D H20L 0.9500
C21D C22D 1.324(19)
C21D H21L 0.9500
C22D H22L 0.9500
C23D H24H 0.9800
C23D H24I 0.9800
C23D H24J 0.9800
C12W C14W 1.51(2)
C12W C23W 1.52(3)
C12W H12M 1.0000
C13W C14W 1.34(2)
C13W C18W 1.37(2)
C13W H13M 0.9500
C14W C15W 1.44(2)
C15W C16W 1.33(2)
C15W H15M 0.9500
C16W C17W 1.37(2)
C16W H16M 0.9500
C17W C22W 1.38(2)
C17W C18W 1.38(2)
C18W C19W 1.37(2)
C19W C20W 1.34(2)
C19W H19M 0.9500
C20W C21W 1.43(2)
C20W H20M 0.9500
C21W C22W 1.34(2)
C21W H21M 0.9500
C22W H22M 0.9500
C23W H24K 0.9800
C23W H24L 0.9800
C23W H24M 0.9800
C12B C23B 1.426(18)
C12B C14B 1.541(17)
C12B H12N 1.0000
C13B C14B 1.323(17)
C13B C18B 1.388(16)
C13B H13N 0.9500
C14B C15B 1.420(18)
C15B C16B 1.355(17)
C15B H15N 0.9500
C16B C17B 1.365(17)
C16B H16N 0.9500
C17B C18B 1.368(19)
C17B C22B 1.381(17)
C18B C19B 1.374(17)
C19B C20B 1.364(18)
C19B H19N 0.9500
C20B C21B 1.44(2)
C20B H20N 0.9500
C21B C22B 1.333(18)
C21B H21N 0.9500
C22B H22N 0.9500
C23B H24N 0.9800
C23B H24O 0.9800
C23B H24P 0.9800
C12Y C23Y 1.50(3)
C12Y C14Y 1.52(2)
C12Y H12O 1.0000
C13Y C14Y 1.34(2)
C13Y C18Y 1.38(2)
C13Y H13O 0.9500
C14Y C15Y 1.43(2)
C15Y C16Y 1.34(2)
C15Y H15O 0.9500
C16Y C17Y 1.37(2)
C16Y H16O 0.9500
C17Y C18Y 1.37(2)
C17Y C22Y 1.37(2)
C18Y C19Y 1.37(2)
C19Y C20Y 1.34(2)
C19Y H19O 0.9500
C20Y C21Y 1.43(2)
C20Y H20O 0.9500
C21Y C22Y 1.34(2)
C21Y H21O 0.9500
C22Y H22O 0.9500
C23Y H24Q 0.9800
C23Y H24R 0.9800
C23Y H24S 0.9800
